data_7035900
loop_
_publ_author_name
'Yu, I.'
'Ebrahimi, T.'
'Hatzikiriakos, S. G.'
'Mehrkhodavandi, P.'

_publ_section_title
;
 Star-shaped PHB-PLA block copolymers: immortal polymerization with
 dinuclear indium catalysts.
;
_journal_issue 32
_journal_name_full 'Dalton transactions (Cambridge, England : 2003)'
_journal_page_first 14248
_journal_page_last 14254
_journal_paper_doi 10.1039/c5dt02357b
_journal_volume 44
_journal_year 2015
_chemical_formula_moiety 'C47 H73 Cl3 In2 N4 O3, 3(C7 H8)'
_chemical_formula_sum 'C68 H97 Cl3 In2 N4 O3'
_chemical_formula_weight 1354.48
_chemical_name_systematic
;
 ?
;
_chemical_properties_physical 'Air-sensitive, Moisture-sensitive, Oxygen-sensitive'
_space_group_crystal_system orthorhombic
_space_group_IT_number 29
_space_group_name_Hall 'P 2c -2ac'
_space_group_name_H-M_alt 'P c a 21'
_symmetry_space_group_name_Hall 'P 2c -2ac'
_symmetry_space_group_name_H-M 'P c a 21'
_atom_sites_solution_hydrogens geom
_atom_sites_solution_primary direct
_atom_sites_solution_secondary difmap
_audit_creation_method SHELXL-2012
_audit_update_record
;
2015-06-29 deposited with the CCDC.
2015-07-03 downloaded from the CCDC.
;
_cell_angle_alpha 90
_cell_angle_beta 90
_cell_angle_gamma 90
_cell_formula_units_Z 8
_cell_length_a 22.3826(16)
_cell_length_b 19.9446(16)
_cell_length_c 30.529(2)
_cell_measurement_reflns_used 9772
_cell_measurement_temperature 90(2)
_cell_measurement_theta_max 30.0
_cell_measurement_theta_min 2.42
_cell_volume 13628.5(17)
_computing_cell_refinement 'Bruker SAINT'
_computing_data_collection 'Bruker APEX2'
_computing_data_reduction 'Bruker SAINT'
_computing_molecular_graphics 'Bruker SHELXTL'
_computing_publication_material 'Bruker SHELXTL'
_computing_structure_refinement 'SHELXL-2012 (Sheldrick, 2012)'
_computing_structure_solution 'SHELXL-2012 (Sheldrick, 2012)'
_diffrn_ambient_temperature 90(2)
_diffrn_measured_fraction_theta_full 1.000
_diffrn_measured_fraction_theta_max 0.999
_diffrn_measurement_device_type 'Bruker X8 DUO'
_diffrn_measurement_method 'area detector'
_diffrn_radiation_type MoK\a
_diffrn_radiation_wavelength 0.71073
_diffrn_reflns_av_R_equivalents 0.0533
_diffrn_reflns_av_unetI/netI 0.0435
_diffrn_reflns_laue_measured_fraction_full 1.000
_diffrn_reflns_laue_measured_fraction_max 0.999
_diffrn_reflns_limit_h_max 31
_diffrn_reflns_limit_h_min -28
_diffrn_reflns_limit_k_max 28
_diffrn_reflns_limit_k_min -28
_diffrn_reflns_limit_l_max 43
_diffrn_reflns_limit_l_min -42
_diffrn_reflns_number 194828
_diffrn_reflns_point_group_measured_fraction_full 1.000
_diffrn_reflns_point_group_measured_fraction_max 0.998
_diffrn_reflns_theta_full 26.000
_diffrn_reflns_theta_max 30.069
_diffrn_reflns_theta_min 1.334
_diffrn_source 'fine-focus sealed tube'
_exptl_absorpt_coefficient_mu 0.840
_exptl_absorpt_correction_T_max 0.9272
_exptl_absorpt_correction_T_min 0.8403
_exptl_absorpt_correction_type multi-scan
_exptl_crystal_colour colourless
_exptl_crystal_density_diffrn 1.320
_exptl_crystal_density_method 'not measured'
_exptl_crystal_description prism
_exptl_crystal_F_000 5648
_exptl_crystal_size_max 0.14
_exptl_crystal_size_mid 0.12
_exptl_crystal_size_min 0.09
_refine_diff_density_max 1.495
_refine_diff_density_min -0.782
_refine_diff_density_rms 0.084
_refine_ls_abs_structure_details
;
 Refined as an inversion twin.
;
_refine_ls_abs_structure_Flack 0.461(12)
_refine_ls_extinction_method none
_refine_ls_goodness_of_fit_ref 1.015
_refine_ls_hydrogen_treatment constr
_refine_ls_matrix_type full
_refine_ls_number_parameters 1537
_refine_ls_number_reflns 39905
_refine_ls_number_restraints 1015
_refine_ls_restrained_S_all 1.002
_refine_ls_R_factor_all 0.0440
_refine_ls_R_factor_gt 0.0314
_refine_ls_shift/su_max 0.109
_refine_ls_shift/su_mean 0.001
_refine_ls_structure_factor_coef Fsqd
_refine_ls_weighting_details
;
 w=1/[\s^2^(Fo^2^)+(0.0244P)^2^+8.4643P]
 where P=(Fo^2^+2Fc^2^)/3
;
_refine_ls_weighting_scheme calc
_refine_ls_wR_factor_gt 0.0612
_refine_ls_wR_factor_ref 0.0661
_reflns_Friedel_coverage 0.963
_reflns_friedel_fraction_full 1.000
_reflns_friedel_fraction_max 0.997
_reflns_number_gt 34586
_reflns_number_total 39905
_reflns_threshold_expression 'I > 2\s(I)'
_cod_data_source_file c5dt02357b2.cif
_cod_data_source_block pm128
_cod_depositor_comments 'Adding full bibliography for 7035900--7035902.cif.'
_cod_original_cell_volume 13628.5(18)
_cod_database_code 7035900
_shelx_space_group_comment
;
The symmetry employed for this shelxl refinement is uniquely defined
by the following loop, which should always be used as a source of
symmetry information in preference to the above space-group names.
They are only intended as comments.
;
_shelx_estimated_absorpt_t_min 0.6761
_shelx_estimated_absorpt_t_max 0.7460
_shelxl_version_number 2012-9

loop_
_space_group_symop_operation_xyz
'x, y, z'
'-x, -y, z+1/2'
'-x+1/2, y, z+1/2'
'x+1/2, -y, z'

loop_
_atom_site_label
_atom_site_type_symbol
_atom_site_fract_x
_atom_site_fract_y
_atom_site_fract_z
_atom_site_U_iso_or_equiv
_atom_site_adp_type
_atom_site_occupancy
_atom_site_site_symmetry_order
_atom_site_calc_flag
_atom_site_refinement_flags_posn
_atom_site_refinement_flags_adp
_atom_site_refinement_flags_occupancy
_atom_site_disorder_assembly
_atom_site_disorder_group
In3 In 0.58975(2) 0.03699(2) 0.33820(2) 0.01040(5) Uani 1 1 d . U . . .
In4 In 0.66908(2) 0.00983(2) 0.23453(2) 0.01046(5) Uani 1 1 d . U . . .
Cl4 Cl 0.59698(4) 0.15783(5) 0.32521(3) 0.01600(19) Uani 1 1 d . U . . .
Cl5 Cl 0.67889(4) -0.10977(5) 0.22645(3) 0.0182(2) Uani 1 1 d . U . . .
Cl6 Cl 0.55565(4) 0.00580(5) 0.25888(3) 0.01312(17) Uani 1 1 d . U . . .
O4 O 0.62775(12) 0.04690(15) 0.39987(9) 0.0150(6) Uani 1 1 d . U . . .
O5 O 0.76079(12) 0.02692(14) 0.22747(9) 0.0130(5) Uani 1 1 d . U . . .
O6 O 0.67280(11) 0.01576(14) 0.30520(9) 0.0130(6) Uani 1 1 d . U . . .
N5 N 0.56584(13) -0.06942(17) 0.35637(11) 0.0124(6) Uani 1 1 d . U . . .
H5 H 0.5670 -0.0964 0.3288 0.015 Uiso 1 1 calc R U . . .
N6 N 0.48775(15) 0.04514(17) 0.35524(11) 0.0129(7) Uani 1 1 d . U . . .
N7 N 0.65579(13) 0.12217(16) 0.22839(10) 0.0106(6) Uani 1 1 d . U . . .
H7 H 0.6266 0.1350 0.2517 0.013 Uiso 1 1 calc R U . . .
N8 N 0.63031(14) 0.02404(18) 0.16278(11) 0.0139(7) Uani 1 1 d . U . . .
C50 C 0.50434(16) -0.0755(2) 0.37444(12) 0.0138(7) Uani 1 1 d . U . . .
H50 H 0.5057 -0.0655 0.4065 0.017 Uiso 1 1 calc R U . . .
C51 C 0.48023(18) -0.1465(2) 0.36810(14) 0.0185(8) Uani 1 1 d . U . . .
H51A H 0.5060 -0.1784 0.3842 0.022 Uiso 1 1 calc R U . . .
H51B H 0.4821 -0.1582 0.3366 0.022 Uiso 1 1 calc R U . . .
C52 C 0.41570(19) -0.1541(2) 0.38414(15) 0.0238(9) Uani 1 1 d . U . . .
H52A H 0.4010 -0.1996 0.3770 0.029 Uiso 1 1 calc R U . . .
H52B H 0.4144 -0.1487 0.4164 0.029 Uiso 1 1 calc R U . . .
C53 C 0.37504(19) -0.1019(2) 0.36275(15) 0.0243(9) Uani 1 1 d . U . . .
H53A H 0.3725 -0.1105 0.3309 0.029 Uiso 1 1 calc R U . . .
H53B H 0.3343 -0.1054 0.3752 0.029 Uiso 1 1 calc R U . . .
C54 C 0.39936(19) -0.0318(2) 0.37059(15) 0.0211(9) Uani 1 1 d . U . . .
H54A H 0.3997 -0.0224 0.4024 0.025 Uiso 1 1 calc R U . . .
H54B H 0.3728 0.0015 0.3564 0.025 Uiso 1 1 calc R U . . .
C55 C 0.46302(17) -0.0244(2) 0.35221(12) 0.0138(8) Uani 1 1 d . U . . .
H55 H 0.4613 -0.0364 0.3204 0.017 Uiso 1 1 calc R U . . .
C56 C 0.61330(17) -0.0971(2) 0.38601(12) 0.0135(7) Uani 1 1 d . U . . .
H56A H 0.6526 -0.0919 0.3716 0.016 Uiso 1 1 calc R U . . .
H56B H 0.6061 -0.1456 0.3902 0.016 Uiso 1 1 calc R U . . .
C57 C 0.62564(17) 0.0065(2) 0.43463(13) 0.0135(8) Uani 1 1 d . U . . .
C58 C 0.63564(19) 0.0341(2) 0.47738(14) 0.0194(9) Uani 1 1 d . U . . .
C59 C 0.6331(2) -0.0096(2) 0.51295(14) 0.0245(10) Uani 1 1 d . U . . .
H59 H 0.6398 0.0083 0.5414 0.029 Uiso 1 1 calc R U . . .
C60 C 0.62141(19) -0.0779(2) 0.50938(13) 0.0213(9) Uani 1 1 d . U . . .
C61 C 0.61319(18) -0.1041(2) 0.46763(14) 0.0158(8) Uani 1 1 d . U . . .
H61 H 0.6057 -0.1507 0.4643 0.019 Uiso 1 1 calc R U . . .
C62 C 0.61567(17) -0.0635(2) 0.43050(13) 0.0131(7) Uani 1 1 d . U . . .
C63 C 0.6493(2) 0.1093(2) 0.48341(14) 0.0244(10) Uani 1 1 d . U . . .
C64 C 0.7055(2) 0.1294(2) 0.45785(15) 0.0247(10) Uani 1 1 d . U . . .
H64A H 0.7390 0.1009 0.4669 0.037 Uiso 1 1 calc R U . . .
H64B H 0.7152 0.1764 0.4640 0.037 Uiso 1 1 calc R U . . .
H64C H 0.6983 0.1237 0.4264 0.037 Uiso 1 1 calc R U . . .
C65 C 0.6610(3) 0.1262(3) 0.53208(16) 0.0451(15) Uani 1 1 d . U . . .
H65A H 0.6247 0.1178 0.5492 0.068 Uiso 1 1 calc R U . . .
H65B H 0.6723 0.1735 0.5347 0.068 Uiso 1 1 calc R U . . .
H65C H 0.6935 0.0980 0.5432 0.068 Uiso 1 1 calc R U . . .
C66 C 0.5970(2) 0.1528(3) 0.46757(18) 0.0320(11) Uani 1 1 d . U . . .
H66A H 0.5930 0.1486 0.4357 0.048 Uiso 1 1 calc R U . . .
H66B H 0.6045 0.1998 0.4752 0.048 Uiso 1 1 calc R U . . .
H66C H 0.5600 0.1378 0.4817 0.048 Uiso 1 1 calc R U . . .
C67 C 0.6151(2) -0.1217(3) 0.54963(15) 0.0319(11) Uani 1 1 d . U . . .
H67A H 0.6419 -0.1054 0.5727 0.048 Uiso 1 1 calc R U . . .
H67B H 0.6256 -0.1680 0.5422 0.048 Uiso 1 1 calc R U . . .
H67C H 0.5737 -0.1201 0.5601 0.048 Uiso 1 1 calc R U . . .
C68 C 0.45622(18) 0.0911(2) 0.32445(14) 0.0193(8) Uani 1 1 d . U . . .
H68A H 0.4573 0.0722 0.2948 0.029 Uiso 1 1 calc R U . . .
H68B H 0.4760 0.1349 0.3245 0.029 Uiso 1 1 calc R U . . .
H68C H 0.4146 0.0964 0.3338 0.029 Uiso 1 1 calc R U . . .
C69 C 0.48336(19) 0.0745(2) 0.39999(13) 0.0191(8) Uani 1 1 d . U . . .
H69A H 0.4412 0.0798 0.4079 0.029 Uiso 1 1 calc R U . . .
H69B H 0.5031 0.1183 0.4004 0.029 Uiso 1 1 calc R U . . .
H69C H 0.5029 0.0446 0.4210 0.029 Uiso 1 1 calc R U . . .
C70 C 0.62918(16) 0.1442(2) 0.18608(13) 0.0144(7) Uani 1 1 d . U . . .
H70 H 0.6626 0.1577 0.1662 0.017 Uiso 1 1 calc R U . . .
C71 C 0.58851(17) 0.2049(2) 0.19241(15) 0.0184(8) Uani 1 1 d . U . . .
H71A H 0.6113 0.2413 0.2068 0.022 Uiso 1 1 calc R U . . .
H71B H 0.5549 0.1925 0.2118 0.022 Uiso 1 1 calc R U . . .
C72 C 0.5639(2) 0.2301(2) 0.14871(15) 0.0254(10) Uani 1 1 d . U . . .
H72A H 0.5354 0.2673 0.1540 0.030 Uiso 1 1 calc R U . . .
H72B H 0.5971 0.2476 0.1305 0.030 Uiso 1 1 calc R U . . .
C73 C 0.5325(2) 0.1737(2) 0.12452(15) 0.0256(10) Uani 1 1 d . U . . .
H73A H 0.5199 0.1899 0.0953 0.031 Uiso 1 1 calc R U . . .
H73B H 0.4961 0.1608 0.1409 0.031 Uiso 1 1 calc R U . . .
C74 C 0.5723(2) 0.1122(2) 0.11893(13) 0.0223(9) Uani 1 1 d . U . . .
H74A H 0.6070 0.1238 0.1003 0.027 Uiso 1 1 calc R U . . .
H74B H 0.5496 0.0761 0.1042 0.027 Uiso 1 1 calc R U . . .
C75 C 0.59440(16) 0.0872(2) 0.16371(13) 0.0137(8) Uani 1 1 d . U . . .
H75 H 0.5582 0.0783 0.1820 0.016 Uiso 1 1 calc R U . . .
C76 C 0.71263(16) 0.15823(19) 0.23889(12) 0.0117(7) Uani 1 1 d . U . . .
H76A H 0.7254 0.1459 0.2689 0.014 Uiso 1 1 calc R U . . .
H76B H 0.7050 0.2071 0.2385 0.014 Uiso 1 1 calc R U . . .
C77 C 0.78587(16) 0.0770(2) 0.20456(12) 0.0123(7) Uani 1 1 d . U . . .
C78 C 0.83677(17) 0.06463(19) 0.17818(12) 0.0129(7) Uani 1 1 d . U . . .
C79 C 0.85901(17) 0.1183(2) 0.15335(13) 0.0153(8) Uani 1 1 d . U . . .
H79 H 0.8925 0.1104 0.1350 0.018 Uiso 1 1 calc R U . . .
C80 C 0.83476(18) 0.1823(2) 0.15415(13) 0.0166(8) Uani 1 1 d . U . . .
C81 C 0.78647(16) 0.19382(19) 0.18178(13) 0.0147(8) Uani 1 1 d . U . . .
H81 H 0.7694 0.2374 0.1833 0.018 Uiso 1 1 calc R U . . .
C82 C 0.76266(16) 0.1425(2) 0.20728(13) 0.0134(7) Uani 1 1 d . U . . .
C83 C 0.86732(16) -0.0044(2) 0.17781(13) 0.0148(8) Uani 1 1 d . U . . .
C84 C 0.82482(18) -0.0590(2) 0.16031(14) 0.0176(8) Uani 1 1 d . U . . .
H84A H 0.7897 -0.0620 0.1793 0.026 Uiso 1 1 calc R U . . .
H84B H 0.8456 -0.1022 0.1599 0.026 Uiso 1 1 calc R U . . .
H84C H 0.8122 -0.0474 0.1305 0.026 Uiso 1 1 calc R U . . .
C85 C 0.88645(19) -0.0228(2) 0.22498(14) 0.0211(9) Uani 1 1 d . U . . .
H85A H 0.9136 0.0116 0.2363 0.032 Uiso 1 1 calc R U . . .
H85B H 0.9069 -0.0663 0.2248 0.032 Uiso 1 1 calc R U . . .
H85C H 0.8510 -0.0255 0.2437 0.032 Uiso 1 1 calc R U . . .
C86 C 0.92387(18) -0.0051(2) 0.14947(15) 0.0211(9) Uani 1 1 d . U . . .
H86A H 0.9131 0.0036 0.1189 0.032 Uiso 1 1 calc R U . . .
H86B H 0.9432 -0.0491 0.1517 0.032 Uiso 1 1 calc R U . . .
H86C H 0.9515 0.0296 0.1597 0.032 Uiso 1 1 calc R U . . .
C87 C 0.8609(2) 0.2390(2) 0.12723(15) 0.0254(10) Uani 1 1 d . U . . .
H87A H 0.8774 0.2732 0.1468 0.038 Uiso 1 1 calc R U . . .
H87B H 0.8295 0.2589 0.1091 0.038 Uiso 1 1 calc R U . . .
H87C H 0.8927 0.2214 0.1084 0.038 Uiso 1 1 calc R U . . .
C88 C 0.59153(19) -0.0337(2) 0.15038(15) 0.0188(9) Uani 1 1 d . U . . .
H88A H 0.5580 -0.0368 0.1709 0.028 Uiso 1 1 calc R U . . .
H88B H 0.6149 -0.0752 0.1515 0.028 Uiso 1 1 calc R U . . .
H88C H 0.5762 -0.0270 0.1206 0.028 Uiso 1 1 calc R U . . .
C89 C 0.68115(19) 0.0259(2) 0.13203(14) 0.0211(9) Uani 1 1 d . U . . .
H89A H 0.6661 0.0295 0.1020 0.032 Uiso 1 1 calc R U . . .
H89B H 0.7046 -0.0153 0.1350 0.032 Uiso 1 1 calc R U . . .
H89C H 0.7064 0.0647 0.1387 0.032 Uiso 1 1 calc R U . . .
C90 C 0.72843(17) 0.0300(2) 0.32749(13) 0.0146(8) Uani 1 1 d . U . . .
H90A H 0.7221 0.0675 0.3482 0.018 Uiso 1 1 calc R U . . .
H90B H 0.7585 0.0445 0.3057 0.018 Uiso 1 1 calc R U . . .
C91 C 0.75213(16) -0.0298(2) 0.35218(13) 0.0136(7) Uani 1 1 d . U . . .
C92 C 0.76913(17) -0.0881(2) 0.32967(13) 0.0181(8) Uani 1 1 d . U . . .
H92 H 0.7650 -0.0901 0.2987 0.022 Uiso 1 1 calc R U . . .
C93 C 0.79193(19) -0.1430(2) 0.35218(15) 0.0227(9) Uani 1 1 d . U . . .
H93 H 0.8033 -0.1823 0.3367 0.027 Uiso 1 1 calc R U . . .
C94 C 0.79803(19) -0.1402(2) 0.39774(16) 0.0248(10) Uani 1 1 d . U . . .
H94 H 0.8137 -0.1776 0.4132 0.030 Uiso 1 1 calc R U . . .
C95 C 0.78144(18) -0.0832(2) 0.42023(14) 0.0226(9) Uani 1 1 d . U . . .
H95 H 0.7853 -0.0817 0.4512 0.027 Uiso 1 1 calc R U . . .
C96 C 0.75894(17) -0.0278(2) 0.39756(13) 0.0178(8) Uani 1 1 d . U . . .
H96 H 0.7482 0.0116 0.4132 0.021 Uiso 1 1 calc R U . . .
In1 In 0.70211(2) 0.46712(2) 0.18896(2) 0.01039(5) Uani 1 1 d . U . . .
In2 In 0.62455(2) 0.49158(2) 0.29376(2) 0.00950(5) Uani 1 1 d . U . . .
Cl1 Cl 0.69370(4) 0.34583(5) 0.20077(3) 0.01584(19) Uani 1 1 d . U . . .
Cl2 Cl 0.61716(4) 0.61089(5) 0.30477(3) 0.01605(19) Uani 1 1 d . U . . .
Cl3 Cl 0.73734(4) 0.49610(5) 0.26847(3) 0.01294(17) Uani 1 1 d . U . . .
O1 O 0.66161(12) 0.45790(14) 0.12774(9) 0.0129(5) Uani 1 1 d . U . . .
O2 O 0.53262(12) 0.47732(13) 0.30107(9) 0.0123(5) Uani 1 1 d . U . . .
O3 O 0.62027(11) 0.48843(14) 0.22289(8) 0.0119(5) Uani 1 1 d . U . . .
N1 N 0.72729(14) 0.57326(17) 0.16972(11) 0.0124(6) Uani 1 1 d . U . . .
H1 H 0.7256 0.6013 0.1968 0.015 Uiso 1 1 calc R U . . .
N2 N 0.80415(15) 0.45761(18) 0.17245(11) 0.0144(7) Uani 1 1 d . U . . .
N3 N 0.63550(13) 0.37866(15) 0.29713(11) 0.0109(6) Uani 1 1 d . U . . .
H3 H 0.6634 0.3663 0.2729 0.013 Uiso 1 1 calc R U . . .
N4 N 0.66366(14) 0.47198(17) 0.36494(10) 0.0110(6) Uani 1 1 d . U . . .
C1 C 0.78908(17) 0.5777(2) 0.15228(13) 0.0152(8) Uani 1 1 d . U . . .
H1A H 0.7876 0.5660 0.1205 0.018 Uiso 1 1 calc R U . . .
C2 C 0.81396(19) 0.6488(2) 0.15608(15) 0.0215(9) Uani 1 1 d . U . . .
H2A H 0.8127 0.6630 0.1871 0.026 Uiso 1 1 calc R U . . .
H2B H 0.7884 0.6797 0.1390 0.026 Uiso 1 1 calc R U . . .
C3 C 0.8782(2) 0.6537(3) 0.13938(17) 0.0309(11) Uani 1 1 d . U . . .
H3A H 0.8789 0.6451 0.1074 0.037 Uiso 1 1 calc R U . . .
H3B H 0.8935 0.6997 0.1445 0.037 Uiso 1 1 calc R U . . .
C4 C 0.9185(2) 0.6034(3) 0.16249(17) 0.0298(11) Uani 1 1 d . U . . .
H4A H 0.9209 0.6145 0.1940 0.036 Uiso 1 1 calc R U . . .
H4B H 0.9592 0.6058 0.1500 0.036 Uiso 1 1 calc R U . . .
C5 C 0.89352(18) 0.5322(2) 0.15687(15) 0.0218(9) Uani 1 1 d . U . . .
H5A H 0.8935 0.5203 0.1254 0.026 Uiso 1 1 calc R U . . .
H5B H 0.9197 0.5000 0.1724 0.026 Uiso 1 1 calc R U . . .
C6 C 0.83002(18) 0.5267(2) 0.17486(13) 0.0163(8) Uani 1 1 d . U . . .
H6 H 0.8318 0.5392 0.2066 0.020 Uiso 1 1 calc R U . . .
C7 C 0.68097(17) 0.6000(2) 0.13869(12) 0.0140(7) Uani 1 1 d . U . . .
H7A H 0.6882 0.6484 0.1340 0.017 Uiso 1 1 calc R U . . .
H7B H 0.6410 0.5950 0.1522 0.017 Uiso 1 1 calc R U . . .
C8 C 0.66933(16) 0.4955(2) 0.09169(13) 0.0115(7) Uani 1 1 d . U . . .
C9 C 0.66311(16) 0.4654(2) 0.04963(12) 0.0123(7) Uani 1 1 d . U . . .
C10 C 0.67315(17) 0.5064(2) 0.01317(13) 0.0167(8) Uani 1 1 d . U . . .
H10 H 0.6698 0.4869 -0.0151 0.020 Uiso 1 1 calc R U . . .
C11 C 0.68778(17) 0.5744(2) 0.01593(13) 0.0172(8) Uani 1 1 d . U . . .
C12 C 0.69081(17) 0.6029(2) 0.05722(13) 0.0155(8) Uani 1 1 d . U . . .
H12 H 0.6996 0.6493 0.0599 0.019 Uiso 1 1 calc R U . . .
C13 C 0.68116(17) 0.5648(2) 0.09496(13) 0.0132(7) Uani 1 1 d . U . . .
C14 C 0.64467(18) 0.3917(2) 0.04407(13) 0.0155(8) Uani 1 1 d . U . . .
C15 C 0.6913(2) 0.3444(2) 0.06479(15) 0.0226(9) Uani 1 1 d . U . . .
H15A H 0.7303 0.3520 0.0511 0.034 Uiso 1 1 calc R U . . .
H15B H 0.6791 0.2977 0.0601 0.034 Uiso 1 1 calc R U . . .
H15C H 0.6940 0.3534 0.0963 0.034 Uiso 1 1 calc R U . . .
C16 C 0.58353(19) 0.3793(2) 0.06619(14) 0.0188(9) Uani 1 1 d . U . . .
H16A H 0.5865 0.3894 0.0975 0.028 Uiso 1 1 calc R U . . .
H16B H 0.5720 0.3323 0.0623 0.028 Uiso 1 1 calc R U . . .
H16C H 0.5533 0.4084 0.0528 0.028 Uiso 1 1 calc R U . . .
C17 C 0.6382(2) 0.3718(2) -0.00413(14) 0.0264(10) Uani 1 1 d . U . . .
H17A H 0.6069 0.3990 -0.0178 0.040 Uiso 1 1 calc R U . . .
H17B H 0.6274 0.3242 -0.0061 0.040 Uiso 1 1 calc R U . . .
H17C H 0.6762 0.3793 -0.0193 0.040 Uiso 1 1 calc R U . . .
C19 C 0.6993(2) 0.6154(3) -0.02492(14) 0.0292(11) Uani 1 1 d . U . . .
H19A H 0.7415 0.6116 -0.0331 0.044 Uiso 1 1 calc R U . . .
H19B H 0.6896 0.6625 -0.0192 0.044 Uiso 1 1 calc R U . . .
H19C H 0.6742 0.5986 -0.0489 0.044 Uiso 1 1 calc R U . . .
C20 C 0.80779(18) 0.4268(2) 0.12814(13) 0.0191(8) Uani 1 1 d . U . . .
H20A H 0.7899 0.4572 0.1066 0.029 Uiso 1 1 calc R U . . .
H20B H 0.7861 0.3841 0.1281 0.029 Uiso 1 1 calc R U . . .
H20C H 0.8497 0.4188 0.1206 0.029 Uiso 1 1 calc R U . . .
C21 C 0.83595(18) 0.4118(2) 0.20326(13) 0.0201(9) Uani 1 1 d . U . . .
H21A H 0.8777 0.4069 0.1940 0.030 Uiso 1 1 calc R U . . .
H21B H 0.8165 0.3677 0.2031 0.030 Uiso 1 1 calc R U . . .
H21C H 0.8346 0.4305 0.2329 0.030 Uiso 1 1 calc R U . . .
C22 C 0.66316(15) 0.35338(19) 0.33807(13) 0.0123(7) Uani 1 1 d . U . . .
H22 H 0.6304 0.3382 0.3580 0.015 Uiso 1 1 calc R U . . .
C23 C 0.70374(17) 0.2934(2) 0.32896(13) 0.0169(8) Uani 1 1 d . U . . .
H23A H 0.6809 0.2583 0.3133 0.020 Uiso 1 1 calc R U . . .
H23B H 0.7372 0.3075 0.3099 0.020 Uiso 1 1 calc R U . . .
C24 C 0.72832(19) 0.2648(2) 0.37151(15) 0.0215(9) Uani 1 1 d . U . . .
H24A H 0.7562 0.2277 0.3648 0.026 Uiso 1 1 calc R U . . .
H24B H 0.6950 0.2464 0.3891 0.026 Uiso 1 1 calc R U . . .
C25 C 0.76097(19) 0.3181(2) 0.39812(14) 0.0214(9) Uani 1 1 d . U . . .
H25A H 0.7976 0.3319 0.3824 0.026 Uiso 1 1 calc R U . . .
H25B H 0.7731 0.2989 0.4267 0.026 Uiso 1 1 calc R U . . .
C26 C 0.72109(19) 0.3797(2) 0.40583(13) 0.0184(8) Uani 1 1 d . U . . .
H26A H 0.7441 0.4146 0.4216 0.022 Uiso 1 1 calc R U . . .
H26B H 0.6866 0.3669 0.4243 0.022 Uiso 1 1 calc R U . . .
C27 C 0.69849(16) 0.4082(2) 0.36175(12) 0.0121(7) Uani 1 1 d . U . . .
H27 H 0.7346 0.4179 0.3435 0.015 Uiso 1 1 calc R U . . .
C29 C 0.57748(16) 0.34483(19) 0.28711(12) 0.0123(7) Uani 1 1 d . U . . .
H29A H 0.5838 0.2957 0.2867 0.015 Uiso 1 1 calc R U . . .
H29B H 0.5642 0.3585 0.2575 0.015 Uiso 1 1 calc R U . . .
C30 C 0.50696(16) 0.42701(19) 0.32327(12) 0.0109(7) Uani 1 1 d . U . . .
C31 C 0.45648(17) 0.43990(19) 0.35040(12) 0.0122(7) Uani 1 1 d . U . . .
C32 C 0.43357(17) 0.3864(2) 0.37463(13) 0.0152(8) Uani 1 1 d . U . . .
H32 H 0.4002 0.3947 0.3931 0.018 Uiso 1 1 calc R U . . .
C33 C 0.45678(19) 0.3216(2) 0.37337(13) 0.0186(8) Uani 1 1 d . U . . .
C34 C 0.50432(17) 0.30963(19) 0.34499(12) 0.0148(7) Uani 1 1 d . U . . .
H34 H 0.5203 0.2657 0.3428 0.018 Uiso 1 1 calc R U . . .
C35 C 0.52898(16) 0.3611(2) 0.31955(12) 0.0119(7) Uani 1 1 d . U . . .
C36 C 0.42728(16) 0.5100(2) 0.35137(13) 0.0137(7) Uani 1 1 d . U . . .
C37 C 0.37118(17) 0.5107(2) 0.38069(15) 0.0196(8) Uani 1 1 d . U . . .
H37A H 0.3421 0.4781 0.3696 0.029 Uiso 1 1 calc R U . . .
H37B H 0.3534 0.5556 0.3803 0.029 Uiso 1 1 calc R U . . .
H37C H 0.3824 0.4989 0.4108 0.029 Uiso 1 1 calc R U . . .
C38 C 0.47028(18) 0.5631(2) 0.36980(13) 0.0164(8) Uani 1 1 d . U . . .
H38A H 0.4829 0.5500 0.3993 0.025 Uiso 1 1 calc R U . . .
H38B H 0.4499 0.6065 0.3711 0.025 Uiso 1 1 calc R U . . .
H38C H 0.5054 0.5665 0.3507 0.025 Uiso 1 1 calc R U . . .
C39 C 0.40802(19) 0.5296(2) 0.30482(14) 0.0190(8) Uani 1 1 d . U . . .
H39A H 0.4432 0.5311 0.2857 0.028 Uiso 1 1 calc R U . . .
H39B H 0.3890 0.5738 0.3054 0.028 Uiso 1 1 calc R U . . .
H39C H 0.3796 0.4963 0.2936 0.028 Uiso 1 1 calc R U . . .
C40 C 0.4296(2) 0.2657(2) 0.39992(18) 0.0325(12) Uani 1 1 d . U . . .
H40A H 0.4005 0.2844 0.4205 0.049 Uiso 1 1 calc R U . . .
H40B H 0.4611 0.2424 0.4162 0.049 Uiso 1 1 calc R U . . .
H40C H 0.4096 0.2340 0.3803 0.049 Uiso 1 1 calc R U . . .
C41 C 0.70238(18) 0.5284(2) 0.37901(14) 0.0174(8) Uani 1 1 d . U . . .
H41A H 0.7170 0.5199 0.4087 0.026 Uiso 1 1 calc R U . . .
H41B H 0.6793 0.5701 0.3786 0.026 Uiso 1 1 calc R U . . .
H41C H 0.7364 0.5323 0.3589 0.026 Uiso 1 1 calc R U . . .
C42 C 0.61249(18) 0.4671(2) 0.39610(13) 0.0167(8) Uani 1 1 d . U . . .
H42A H 0.5875 0.4287 0.3882 0.025 Uiso 1 1 calc R U . . .
H42B H 0.5887 0.5083 0.3946 0.025 Uiso 1 1 calc R U . . .
H42C H 0.6277 0.4613 0.4259 0.025 Uiso 1 1 calc R U . . .
C43 C 0.56419(17) 0.4753(2) 0.20073(12) 0.0140(8) Uani 1 1 d . U . . .
H43A H 0.5342 0.4602 0.2224 0.017 Uiso 1 1 calc R U . . .
H43B H 0.5700 0.4386 0.1793 0.017 Uiso 1 1 calc R U . . .
C44 C 0.54070(17) 0.5371(2) 0.17704(12) 0.0141(8) Uani 1 1 d . U . . .
C45 C 0.52574(18) 0.5948(2) 0.20044(13) 0.0189(8) Uani 1 1 d . U . . .
H45 H 0.5309 0.5960 0.2313 0.023 Uiso 1 1 calc R U . . .
C46 C 0.50336(19) 0.6502(2) 0.17866(15) 0.0248(10) Uani 1 1 d . U . . .
H46 H 0.4940 0.6898 0.1946 0.030 Uiso 1 1 calc R U . . .
C47 C 0.4945(2) 0.6485(2) 0.13366(15) 0.0252(10) Uani 1 1 d . U . . .
H47 H 0.4789 0.6866 0.1189 0.030 Uiso 1 1 calc R U . . .
C48 C 0.50854(19) 0.5909(3) 0.11041(14) 0.0253(10) Uani 1 1 d . U . . .
H48 H 0.5021 0.5893 0.0797 0.030 Uiso 1 1 calc R U . . .
C49 C 0.53190(18) 0.5356(2) 0.13197(13) 0.0178(8) Uani 1 1 d . U . . .
H49 H 0.5420 0.4965 0.1158 0.021 Uiso 1 1 calc R U . . .
C125 C 0.8756(2) 0.7414(2) 0.25304(15) 0.0236(9) Uani 1 1 d . U . . .
C126 C 0.8220(2) 0.7745(2) 0.24355(16) 0.0282(10) Uani 1 1 d . U . . .
H126 H 0.8226 0.8162 0.2285 0.034 Uiso 1 1 calc R U . . .
C127 C 0.7679(2) 0.7465(3) 0.25611(17) 0.0316(11) Uani 1 1 d . U . . .
H127 H 0.7318 0.7694 0.2497 0.038 Uiso 1 1 calc R U . . .
C128 C 0.7660(2) 0.6856(3) 0.27776(17) 0.0294(11) Uani 1 1 d . U . . .
H128 H 0.7287 0.6662 0.2856 0.035 Uiso 1 1 calc R U . . .
C129 C 0.8189(2) 0.6534(2) 0.28778(16) 0.0269(10) Uani 1 1 d . U . . .
H129 H 0.8180 0.6120 0.3032 0.032 Uiso 1 1 calc R U . . .
C130 C 0.8735(2) 0.6808(2) 0.27546(15) 0.0235(9) Uani 1 1 d . U . . .
H130 H 0.9096 0.6581 0.2824 0.028 Uiso 1 1 calc R U . . .
C131 C 0.9352(2) 0.7697(3) 0.23857(18) 0.0347(12) Uani 1 1 d . U . . .
H13A H 0.9535 0.7394 0.2172 0.052 Uiso 1 1 calc R U . . .
H13B H 0.9616 0.7742 0.2640 0.052 Uiso 1 1 calc R U . . .
H13C H 0.9291 0.8138 0.2252 0.052 Uiso 1 1 calc R U . . .
C132 C 0.6083(4) 1.0986(4) 0.0063(2) 0.035(2) Uani 0.627(9) 1 d D U P A 1
C133 C 0.5470(4) 1.0861(5) 0.0024(4) 0.032(3) Uani 0.627(9) 1 d D U P A 1
H133 H 0.5198 1.1220 -0.0020 0.038 Uiso 0.627(9) 1 calc R U P A 1
C134 C 0.5264(4) 1.0200(4) 0.0050(3) 0.032(2) Uani 0.627(9) 1 d D U P A 1
H134 H 0.4850 1.0113 0.0014 0.038 Uiso 0.627(9) 1 calc R U P A 1
C135 C 0.5653(4) 0.9663(5) 0.0129(5) 0.041(3) Uani 0.627(9) 1 d D U P A 1
H135 H 0.5505 0.9219 0.0157 0.050 Uiso 0.627(9) 1 calc R U P A 1
C136 C 0.6265(4) 0.9799(4) 0.0164(3) 0.034(2) Uani 0.627(9) 1 d D U P A 1
H136 H 0.6537 0.9439 0.0208 0.041 Uiso 0.627(9) 1 calc R U P A 1
C137 C 0.6481(5) 1.0456(4) 0.0136(8) 0.032(4) Uani 0.627(9) 1 d D U P A 1
H137 H 0.6897 1.0542 0.0166 0.039 Uiso 0.627(9) 1 calc R U P A 1
C138 C 0.6294(6) 1.1707(6) 0.0044(4) 0.057(3) Uani 0.627(9) 1 d . U P A 1
H13D H 0.6542 1.1772 -0.0217 0.086 Uiso 0.627(9) 1 calc R U P A 1
H13E H 0.6529 1.1809 0.0307 0.086 Uiso 0.627(9) 1 calc R U P A 1
H13F H 0.5947 1.2006 0.0031 0.086 Uiso 0.627(9) 1 calc R U P A 1
C139 C 0.5883(6) 1.0240(7) 0.0081(4) 0.028(3) Uani 0.373(9) 1 d . U P A 2
C140 C 0.6400(12) 1.0618(13) 0.0088(15) 0.033(6) Uani 0.373(9) 1 d . U P A 2
H140 H 0.6771 1.0388 0.0089 0.040 Uiso 0.373(9) 1 calc R U P A 2
C141 C 0.6412(6) 1.1296(9) 0.0093(4) 0.030(3) Uani 0.373(9) 1 d . U P A 2
H141 H 0.6782 1.1527 0.0115 0.036 Uiso 0.373(9) 1 calc R U P A 2
C142 C 0.5876(6) 1.1653(8) 0.0064(4) 0.029(3) Uani 0.373(9) 1 d . U P A 2
H142 H 0.5876 1.2129 0.0065 0.035 Uiso 0.373(9) 1 calc R U P A 2
C143 C 0.5354(5) 1.1304(8) 0.0034(4) 0.025(3) Uani 0.373(9) 1 d . U P A 2
H143 H 0.4983 1.1533 0.0011 0.030 Uiso 0.373(9) 1 calc R U P A 2
C144 C 0.5375(8) 1.0605(8) 0.0037(7) 0.019(3) Uani 0.373(9) 1 d . U P A 2
H144 H 0.5008 1.0369 0.0006 0.023 Uiso 0.373(9) 1 calc R U P A 2
C145 C 0.5894(8) 0.9538(11) 0.0106(7) 0.037(5) Uani 0.373(9) 1 d . U P A 2
H14A H 0.6070 0.9401 0.0386 0.055 Uiso 0.373(9) 1 calc R U P A 2
H14B H 0.6135 0.9359 -0.0135 0.055 Uiso 0.373(9) 1 calc R U P A 2
H14C H 0.5486 0.9364 0.0084 0.055 Uiso 0.373(9) 1 calc R U P A 2
C118 C 0.6195(3) 0.7771(3) 0.05419(19) 0.0407(13) Uani 1 1 d . U . . .
C119 C 0.6274(3) 0.7793(3) 0.09917(18) 0.0409(13) Uani 1 1 d . U . . .
H119 H 0.5952 0.7677 0.1180 0.049 Uiso 1 1 calc R U . . .
C120 C 0.6809(3) 0.7981(3) 0.11686(19) 0.0454(14) Uani 1 1 d . U . . .
H120 H 0.6858 0.7989 0.1478 0.055 Uiso 1 1 calc R U . . .
C121 C 0.7276(3) 0.8160(3) 0.0900(2) 0.0526(16) Uani 1 1 d . U . . .
H121 H 0.7647 0.8293 0.1024 0.063 Uiso 1 1 calc R U . . .
C122 C 0.7204(3) 0.8146(3) 0.0451(2) 0.0533(16) Uani 1 1 d . U . . .
H122 H 0.7526 0.8268 0.0265 0.064 Uiso 1 1 calc R U . . .
C123 C 0.6670(3) 0.7955(3) 0.0275(2) 0.0446(14) Uani 1 1 d . U . . .
H123 H 0.6622 0.7949 -0.0034 0.054 Uiso 1 1 calc R U . . .
C124 C 0.5610(3) 0.7547(4) 0.0348(2) 0.076(2) Uani 1 1 d . U . . .
H12A H 0.5595 0.7056 0.0341 0.114 Uiso 1 1 calc R U . . .
H12B H 0.5574 0.7722 0.0049 0.114 Uiso 1 1 calc R U . . .
H12C H 0.5280 0.7718 0.0527 0.114 Uiso 1 1 calc R U . . .
C97 C 0.42036(19) -0.2421(2) 0.27445(14) 0.0208(9) Uani 1 1 d . U . . .
C98 C 0.42338(19) -0.1827(2) 0.25035(14) 0.0206(9) Uani 1 1 d . U . . .
H98 H 0.3875 -0.1606 0.2420 0.025 Uiso 1 1 calc R U . . .
C99 C 0.47806(19) -0.1556(2) 0.23838(15) 0.0223(9) Uani 1 1 d . U . . .
H99 H 0.4794 -0.1152 0.2219 0.027 Uiso 1 1 calc R U . . .
C100 C 0.5311(2) -0.1873(2) 0.25046(16) 0.0269(10) Uani 1 1 d . U . . .
H100 H 0.5685 -0.1685 0.2425 0.032 Uiso 1 1 calc R U . . .
C101 C 0.5286(2) -0.2464(2) 0.27403(16) 0.0267(10) Uani 1 1 d . U . . .
H101 H 0.5645 -0.2685 0.2821 0.032 Uiso 1 1 calc R U . . .
C102 C 0.4736(2) -0.2737(2) 0.28600(14) 0.0241(9) Uani 1 1 d . U . . .
H102 H 0.4724 -0.3143 0.3022 0.029 Uiso 1 1 calc R U . . .
C103 C 0.3606(2) -0.2701(3) 0.28759(16) 0.0304(11) Uani 1 1 d . U . . .
H10A H 0.3329 -0.2331 0.2935 0.046 Uiso 1 1 calc R U . . .
H10B H 0.3652 -0.2975 0.3140 0.046 Uiso 1 1 calc R U . . .
H10C H 0.3447 -0.2978 0.2638 0.046 Uiso 1 1 calc R U . . .
C104 C 0.3623(2) 0.2899(2) -0.07135(16) 0.0283(10) Uani 1 1 d . U . . .
C105 C 0.4213(2) 0.2984(3) -0.0852(2) 0.0379(12) Uani 1 1 d . U . . .
H105 H 0.4302 0.3002 -0.1156 0.045 Uiso 1 1 calc R U . . .
C106 C 0.4665(3) 0.3041(3) -0.0547(3) 0.064(2) Uani 1 1 d . U . . .
H106 H 0.5065 0.3090 -0.0645 0.077 Uiso 1 1 calc R U . . .
C107 C 0.4552(5) 0.3030(3) -0.0117(3) 0.081(3) Uani 1 1 d . U . . .
H107 H 0.4871 0.3072 0.0087 0.097 Uiso 1 1 calc R U . . .
C108 C 0.3970(5) 0.2958(3) 0.0032(2) 0.075(3) Uani 1 1 d . U . . .
H108 H 0.3890 0.2954 0.0338 0.090 Uiso 1 1 calc R U . . .
C109 C 0.3505(3) 0.2891(3) -0.0267(2) 0.0481(15) Uani 1 1 d . U . . .
H109 H 0.3106 0.2841 -0.0165 0.058 Uiso 1 1 calc R U . . .
C110 C 0.3135(2) 0.2804(3) -0.10462(19) 0.0395(12) Uani 1 1 d . U . . .
H11A H 0.3266 0.2982 -0.1330 0.059 Uiso 1 1 calc R U . . .
H11B H 0.2776 0.3043 -0.0950 0.059 Uiso 1 1 calc R U . . .
H11C H 0.3046 0.2325 -0.1076 0.059 Uiso 1 1 calc R U . . .
C111 C 0.4571(2) 0.5519(3) -0.00160(14) 0.0345(12) Uani 1 1 d . U . . .
C112 C 0.4235(2) 0.6105(3) 0.00221(15) 0.0366(12) Uani 1 1 d . U . . .
H112 H 0.4416 0.6531 -0.0020 0.044 Uiso 1 1 calc R U . . .
C113 C 0.3632(2) 0.6057(4) 0.01224(16) 0.0434(15) Uani 1 1 d . U . . .
H113 H 0.3404 0.6456 0.0154 0.052 Uiso 1 1 calc R U . . .
C114 C 0.3357(3) 0.5451(4) 0.01769(17) 0.0486(18) Uani 1 1 d . U . . .
H114 H 0.2941 0.5430 0.0236 0.058 Uiso 1 1 calc R U . . .
C115 C 0.3689(3) 0.4872(4) 0.01448(17) 0.0450(15) Uani 1 1 d . U . . .
H115 H 0.3505 0.4448 0.0187 0.054 Uiso 1 1 calc R U . . .
C116 C 0.4295(3) 0.4912(3) 0.00501(16) 0.0402(13) Uani 1 1 d . U . . .
H116 H 0.4523 0.4512 0.0031 0.048 Uiso 1 1 calc R U . . .
C117 C 0.5223(2) 0.5549(4) -0.01261(17) 0.0515(17) Uani 1 1 d . U . . .
H11D H 0.5318 0.5990 -0.0250 0.077 Uiso 1 1 calc R U . . .
H11E H 0.5319 0.5200 -0.0340 0.077 Uiso 1 1 calc R U . . .
H11F H 0.5459 0.5478 0.0140 0.077 Uiso 1 1 calc R U . . .

loop_
_atom_site_aniso_label
_atom_site_aniso_U_11
_atom_site_aniso_U_22
_atom_site_aniso_U_33
_atom_site_aniso_U_23
_atom_site_aniso_U_13
_atom_site_aniso_U_12
In3 0.00989(11) 0.01156(12) 0.00976(10) -0.00015(10) 0.00063(9) 0.00080(9)
In4 0.00942(11) 0.01179(13) 0.01018(11) -0.00096(11) 0.00010(9) 0.00050(9)
Cl4 0.0206(5) 0.0105(4) 0.0169(4) -0.0001(3) 0.0037(3) 0.0012(3)
Cl5 0.0181(5) 0.0121(4) 0.0245(5) -0.0034(4) -0.0009(4) 0.0010(3)
Cl6 0.0098(4) 0.0181(5) 0.0115(4) -0.0010(3) -0.0004(3) -0.0011(3)
O4 0.0186(14) 0.0143(14) 0.0121(13) 0.0005(11) -0.0031(10) -0.0011(11)
O5 0.0101(12) 0.0154(14) 0.0135(13) 0.0013(11) 0.0007(10) 0.0022(10)
O6 0.0096(13) 0.0186(15) 0.0108(13) -0.0002(11) -0.0004(9) -0.0009(10)
N5 0.0082(15) 0.0181(18) 0.0110(14) -0.0012(13) -0.0002(11) -0.0013(12)
N6 0.0117(16) 0.0138(17) 0.0130(15) -0.0014(13) -0.0002(12) 0.0033(13)
N7 0.0094(14) 0.0127(16) 0.0098(14) -0.0001(12) 0.0008(11) 0.0011(11)
N8 0.0105(16) 0.0173(18) 0.0141(15) -0.0065(14) 0.0000(12) 0.0030(12)
C50 0.0107(18) 0.019(2) 0.0118(16) 0.0008(15) 0.0024(13) -0.0015(15)
C51 0.018(2) 0.019(2) 0.0191(19) 0.0016(16) -0.0027(15) -0.0039(16)
C52 0.021(2) 0.028(2) 0.022(2) 0.0021(18) 0.0001(17) -0.0087(18)
C53 0.015(2) 0.031(3) 0.027(2) 0.0001(19) -0.0002(17) -0.0055(18)
C54 0.012(2) 0.028(2) 0.024(2) 0.0025(19) 0.0030(16) 0.0006(17)
C55 0.0113(18) 0.017(2) 0.0131(16) 0.0002(14) 0.0003(14) 0.0017(14)
C56 0.0138(18) 0.0130(19) 0.0138(17) -0.0019(14) 0.0000(14) 0.0023(14)
C57 0.0113(19) 0.017(2) 0.0120(18) 0.0000(15) -0.0009(13) 0.0023(14)
C58 0.022(2) 0.020(2) 0.0163(19) -0.0009(17) -0.0015(15) -0.0025(17)
C59 0.032(2) 0.029(3) 0.0124(18) -0.0005(18) -0.0048(16) -0.0033(19)
C60 0.026(2) 0.026(2) 0.0117(17) 0.0072(16) -0.0039(15) -0.0026(17)
C61 0.0143(19) 0.015(2) 0.0182(19) 0.0022(16) -0.0022(15) 0.0016(15)
C62 0.0110(17) 0.0149(19) 0.0134(17) -0.0002(15) -0.0017(14) 0.0004(14)
C63 0.037(3) 0.021(2) 0.015(2) -0.0056(17) -0.0036(18) -0.004(2)
C64 0.028(2) 0.022(2) 0.024(2) 0.0023(18) -0.0078(18) -0.0075(18)
C65 0.084(4) 0.035(3) 0.017(2) -0.007(2) -0.003(3) -0.018(3)
C66 0.036(3) 0.021(2) 0.040(3) -0.010(2) 0.004(2) 0.002(2)
C67 0.049(3) 0.030(3) 0.017(2) 0.0041(18) -0.007(2) -0.007(2)
C68 0.016(2) 0.019(2) 0.023(2) 0.0013(16) 0.0000(16) 0.0036(16)
C69 0.020(2) 0.021(2) 0.0169(18) -0.0056(17) 0.0038(16) 0.0032(16)
C70 0.0124(17) 0.0176(19) 0.0131(17) 0.0036(16) -0.0005(15) 0.0011(13)
C71 0.0154(19) 0.0151(19) 0.025(2) 0.0023(17) -0.0025(16) 0.0001(14)
C72 0.021(2) 0.023(2) 0.032(2) 0.0151(19) -0.0048(18) 0.0024(17)
C73 0.020(2) 0.031(3) 0.025(2) 0.0113(19) -0.0075(17) 0.0004(18)
C74 0.021(2) 0.030(3) 0.0156(19) 0.0052(17) -0.0043(16) 0.0000(18)
C75 0.0108(18) 0.017(2) 0.0137(18) 0.0004(15) -0.0006(13) 0.0010(14)
C76 0.0101(16) 0.0129(18) 0.0122(17) -0.0021(15) -0.0013(14) -0.0011(13)
C77 0.0091(17) 0.0158(19) 0.0121(16) -0.0020(14) -0.0030(13) -0.0015(14)
C78 0.0114(17) 0.0142(18) 0.0132(17) -0.0042(14) -0.0020(14) 0.0008(14)
C79 0.0107(18) 0.020(2) 0.0149(18) -0.0028(15) 0.0006(14) -0.0031(14)
C80 0.0152(19) 0.018(2) 0.0169(18) -0.0025(15) 0.0002(15) -0.0037(15)
C81 0.0113(17) 0.0129(18) 0.020(2) -0.0026(15) -0.0021(14) -0.0013(13)
C82 0.0086(17) 0.017(2) 0.0144(17) -0.0028(15) -0.0025(14) 0.0007(14)
C83 0.0078(17) 0.018(2) 0.0184(19) -0.0037(15) 0.0005(13) 0.0025(14)
C84 0.016(2) 0.016(2) 0.0211(19) -0.0030(16) -0.0001(16) 0.0031(15)
C85 0.0163(19) 0.024(2) 0.022(2) -0.0024(17) -0.0044(16) 0.0077(16)
C86 0.014(2) 0.024(2) 0.026(2) -0.0014(18) 0.0045(16) 0.0042(16)
C87 0.028(2) 0.019(2) 0.029(2) -0.0021(18) 0.0139(19) -0.0046(18)
C88 0.018(2) 0.021(2) 0.018(2) -0.0063(17) -0.0050(16) 0.0010(16)
C89 0.016(2) 0.034(3) 0.0139(19) -0.0043(18) -0.0005(16) 0.0050(18)
C90 0.0116(18) 0.019(2) 0.0135(18) 0.0001(15) -0.0027(13) -0.0008(14)
C91 0.0049(16) 0.019(2) 0.0170(17) 0.0000(15) -0.0014(13) -0.0028(14)
C92 0.0104(18) 0.026(2) 0.0175(19) 0.0007(16) -0.0010(14) -0.0001(15)
C93 0.017(2) 0.020(2) 0.031(2) -0.0008(18) 0.0005(17) 0.0016(16)
C94 0.016(2) 0.028(2) 0.031(2) 0.0116(19) -0.0021(18) 0.0014(17)
C95 0.015(2) 0.036(3) 0.0175(19) 0.0064(18) -0.0023(15) -0.0023(17)
C96 0.0116(18) 0.028(2) 0.0140(18) 0.0016(16) -0.0010(14) -0.0022(15)
In1 0.00925(11) 0.01299(12) 0.00893(10) -0.00051(10) 0.00066(9) 0.00018(9)
In2 0.00844(11) 0.01122(13) 0.00885(10) -0.00036(11) 0.00035(9) 0.00048(9)
Cl1 0.0203(5) 0.0120(4) 0.0152(4) -0.0003(3) 0.0036(3) 0.0009(3)
Cl2 0.0161(4) 0.0118(4) 0.0203(5) -0.0004(3) -0.0010(3) 0.0009(3)
Cl3 0.0090(4) 0.0196(5) 0.0102(4) -0.0011(3) 0.0004(3) -0.0011(3)
O1 0.0139(13) 0.0148(14) 0.0101(12) 0.0011(11) -0.0016(10) -0.0027(10)
O2 0.0105(12) 0.0116(13) 0.0148(13) 0.0018(11) 0.0019(10) 0.0008(10)
O3 0.0075(12) 0.0171(14) 0.0112(13) -0.0003(10) -0.0017(9) 0.0010(10)
N1 0.0117(16) 0.0143(17) 0.0112(14) -0.0002(13) 0.0012(12) -0.0018(13)
N2 0.0107(16) 0.0195(18) 0.0131(15) -0.0037(13) -0.0019(12) 0.0024(13)
N3 0.0104(14) 0.0100(15) 0.0125(14) -0.0006(13) -0.0013(12) 0.0023(11)
N4 0.0102(15) 0.0131(16) 0.0096(14) -0.0009(13) 0.0003(11) 0.0027(12)
C1 0.0107(18) 0.019(2) 0.0156(18) 0.0012(15) 0.0001(14) -0.0007(15)
C2 0.020(2) 0.018(2) 0.027(2) 0.0008(17) -0.0033(17) -0.0065(16)
C3 0.023(2) 0.035(3) 0.035(3) 0.010(2) -0.001(2) -0.016(2)
C4 0.015(2) 0.038(3) 0.036(3) 0.006(2) -0.0006(18) -0.0099(19)
C5 0.0109(19) 0.030(2) 0.024(2) -0.0006(19) 0.0031(16) -0.0006(16)
C6 0.0132(19) 0.021(2) 0.0146(17) -0.0019(15) 0.0019(14) -0.0021(16)
C7 0.0127(18) 0.0145(19) 0.0148(18) -0.0009(15) -0.0013(14) 0.0017(14)
C8 0.0111(18) 0.0125(19) 0.0110(17) 0.0006(14) -0.0013(13) 0.0015(13)
C9 0.0112(17) 0.0145(19) 0.0112(17) -0.0017(15) -0.0019(13) -0.0004(14)
C10 0.0167(19) 0.024(2) 0.0099(16) -0.0002(15) -0.0008(13) -0.0025(15)
C11 0.0141(18) 0.020(2) 0.0176(18) 0.0045(16) -0.0010(14) -0.0026(15)
C12 0.0117(18) 0.0148(19) 0.0201(19) 0.0041(15) -0.0036(15) -0.0011(14)
C13 0.0097(17) 0.016(2) 0.0139(17) -0.0003(15) -0.0027(14) 0.0007(14)
C14 0.0174(19) 0.016(2) 0.0133(18) -0.0035(15) 0.0018(15) -0.0033(15)
C15 0.023(2) 0.017(2) 0.028(2) -0.0060(18) -0.0010(17) 0.0009(17)
C16 0.021(2) 0.018(2) 0.0174(19) -0.0013(16) -0.0020(16) -0.0078(16)
C17 0.044(3) 0.023(2) 0.0125(19) -0.0043(17) 0.0000(18) -0.011(2)
C19 0.040(3) 0.029(3) 0.019(2) 0.0113(18) -0.0048(19) -0.009(2)
C20 0.017(2) 0.027(2) 0.0138(18) -0.0025(17) 0.0026(15) 0.0031(16)
C21 0.0153(19) 0.029(2) 0.0164(18) 0.0014(17) -0.0004(15) 0.0066(17)
C22 0.0096(16) 0.0142(18) 0.0131(16) 0.0018(15) 0.0009(14) 0.0000(13)
C23 0.0138(19) 0.017(2) 0.0201(19) 0.0020(16) -0.0010(14) 0.0021(14)
C24 0.019(2) 0.016(2) 0.030(2) 0.0038(17) -0.0044(17) 0.0034(16)
C25 0.020(2) 0.021(2) 0.023(2) 0.0062(17) -0.0071(17) 0.0063(16)
C26 0.018(2) 0.021(2) 0.0158(18) 0.0034(16) -0.0035(15) 0.0020(16)
C27 0.0117(18) 0.0139(19) 0.0107(17) -0.0004(14) -0.0003(13) 0.0033(13)
C29 0.0091(16) 0.0116(18) 0.0163(18) -0.0027(15) -0.0013(14) 0.0008(13)
C30 0.0099(17) 0.0116(18) 0.0112(15) -0.0001(14) -0.0003(13) -0.0023(13)
C31 0.0095(17) 0.0126(18) 0.0145(17) -0.0007(14) -0.0011(13) 0.0007(13)
C32 0.0111(18) 0.017(2) 0.0181(19) -0.0013(15) 0.0047(14) 0.0014(14)
C33 0.017(2) 0.018(2) 0.021(2) 0.0034(16) 0.0051(16) -0.0036(16)
C34 0.0153(18) 0.0123(18) 0.0166(19) -0.0017(15) 0.0004(14) 0.0028(14)
C35 0.0086(17) 0.0137(19) 0.0134(17) -0.0005(14) -0.0014(13) -0.0010(13)
C36 0.0091(17) 0.0159(18) 0.0162(18) 0.0003(15) 0.0032(13) 0.0014(14)
C37 0.0140(19) 0.018(2) 0.026(2) -0.0010(17) 0.0056(16) 0.0046(16)
C38 0.0148(19) 0.015(2) 0.0194(19) -0.0035(16) 0.0015(15) 0.0001(15)
C39 0.0140(19) 0.020(2) 0.023(2) 0.0006(16) -0.0017(15) 0.0032(15)
C40 0.032(3) 0.020(2) 0.046(3) 0.007(2) 0.020(2) 0.0011(19)
C41 0.017(2) 0.016(2) 0.020(2) -0.0050(16) -0.0048(15) -0.0023(15)
C42 0.016(2) 0.021(2) 0.0130(18) -0.0013(16) 0.0033(16) 0.0025(16)
C43 0.0091(17) 0.020(2) 0.0126(17) 0.0002(15) -0.0040(13) -0.0012(14)
C44 0.0087(17) 0.022(2) 0.0117(17) 0.0002(15) -0.0015(13) -0.0011(14)
C45 0.0149(19) 0.027(2) 0.0149(18) -0.0017(16) -0.0015(14) 0.0027(16)
C46 0.019(2) 0.028(2) 0.027(2) 0.0006(18) 0.0015(17) 0.0101(18)
C47 0.019(2) 0.032(3) 0.024(2) 0.0080(19) 0.0003(17) 0.0099(18)
C48 0.019(2) 0.044(3) 0.0132(18) 0.0051(19) -0.0025(16) 0.0084(19)
C49 0.0130(19) 0.026(2) 0.0144(18) -0.0037(16) -0.0011(14) 0.0030(16)
C125 0.025(2) 0.022(2) 0.024(2) -0.0039(18) 0.0020(17) -0.0068(18)
C126 0.038(3) 0.016(2) 0.031(3) 0.0023(18) 0.000(2) 0.0036(19)
C127 0.029(3) 0.025(3) 0.041(3) -0.001(2) -0.001(2) 0.0093(19)
C128 0.022(2) 0.029(3) 0.037(3) 0.001(2) 0.007(2) -0.0033(19)
C129 0.029(2) 0.021(2) 0.030(3) 0.0065(19) 0.0005(19) -0.0015(18)
C130 0.021(2) 0.023(2) 0.026(2) 0.0029(18) -0.0033(17) -0.0002(17)
C131 0.037(3) 0.034(3) 0.033(3) -0.002(2) 0.004(2) -0.015(2)
C132 0.055(6) 0.033(5) 0.017(3) -0.003(3) 0.000(3) -0.012(5)
C133 0.050(7) 0.027(7) 0.019(4) -0.012(6) 0.001(4) 0.010(6)
C134 0.029(4) 0.044(6) 0.023(4) -0.005(4) -0.005(3) -0.002(4)
C135 0.039(8) 0.051(8) 0.034(5) 0.000(5) 0.000(6) -0.022(6)
C136 0.043(5) 0.037(5) 0.020(4) -0.002(3) 0.002(3) 0.008(4)
C137 0.023(7) 0.063(9) 0.011(4) 0.002(7) -0.002(5) -0.005(6)
C138 0.083(10) 0.051(7) 0.038(6) -0.002(5) 0.006(6) -0.030(7)
C139 0.036(7) 0.039(8) 0.008(5) 0.001(5) 0.000(5) 0.012(6)
C140 0.016(8) 0.056(12) 0.027(16) -0.002(10) -0.002(7) 0.025(9)
C141 0.025(7) 0.046(10) 0.019(6) -0.002(7) 0.010(5) -0.008(7)
C142 0.035(8) 0.041(8) 0.013(5) 0.008(5) 0.006(5) -0.007(6)
C143 0.021(6) 0.035(8) 0.018(5) -0.011(5) 0.001(4) 0.006(5)
C144 0.025(7) 0.014(8) 0.019(6) -0.011(8) -0.009(5) 0.001(6)
C145 0.033(12) 0.054(11) 0.024(7) -0.004(7) 0.001(9) -0.006(10)
C118 0.055(4) 0.030(3) 0.037(3) 0.005(2) -0.004(3) 0.000(2)
C119 0.052(3) 0.031(3) 0.039(3) -0.002(2) 0.008(3) 0.010(2)
C120 0.069(4) 0.030(3) 0.037(3) -0.013(2) -0.005(3) 0.009(3)
C121 0.052(4) 0.041(3) 0.065(4) -0.006(3) -0.010(3) -0.001(3)
C122 0.057(4) 0.040(4) 0.062(4) 0.007(3) 0.021(3) 0.008(3)
C123 0.069(4) 0.032(3) 0.033(3) 0.002(2) 0.001(3) 0.006(3)
C124 0.081(5) 0.087(6) 0.060(4) 0.021(4) -0.021(4) -0.029(5)
C97 0.026(2) 0.019(2) 0.0180(19) -0.0040(16) 0.0006(16) -0.0055(17)
C98 0.021(2) 0.020(2) 0.021(2) 0.0013(17) -0.0056(16) -0.0002(16)
C99 0.025(2) 0.017(2) 0.025(2) 0.0049(18) -0.0008(18) -0.0046(16)
C100 0.021(2) 0.030(3) 0.030(2) -0.004(2) 0.0050(18) -0.0016(18)
C101 0.025(2) 0.023(2) 0.032(2) -0.005(2) -0.0044(19) 0.0079(18)
C102 0.034(2) 0.015(2) 0.023(2) -0.0018(17) -0.0017(18) 0.0005(17)
C103 0.033(3) 0.028(3) 0.030(3) -0.001(2) 0.004(2) -0.0132(19)
C104 0.036(3) 0.015(2) 0.034(2) 0.0027(19) -0.003(2) 0.0014(18)
C105 0.035(3) 0.031(3) 0.048(3) 0.011(2) -0.003(2) -0.007(2)
C106 0.060(4) 0.042(4) 0.092(6) 0.024(4) -0.036(4) -0.022(3)
C107 0.124(7) 0.030(4) 0.089(6) 0.002(4) -0.066(6) -0.017(4)
C108 0.169(9) 0.030(4) 0.026(3) -0.006(3) -0.016(4) 0.023(5)
C109 0.074(4) 0.025(3) 0.045(3) 0.002(2) 0.016(3) 0.019(3)
C110 0.035(3) 0.027(3) 0.057(3) 0.005(2) -0.007(2) -0.004(2)
C111 0.023(2) 0.065(4) 0.015(2) -0.007(2) -0.0050(17) 0.004(2)
C112 0.037(3) 0.050(3) 0.022(2) -0.008(2) -0.010(2) 0.003(2)
C113 0.034(3) 0.074(5) 0.023(2) -0.018(3) -0.006(2) 0.013(3)
C114 0.027(3) 0.102(6) 0.016(2) -0.005(3) 0.000(2) -0.003(3)
C115 0.051(4) 0.061(4) 0.023(2) 0.008(3) -0.008(2) -0.012(3)
C116 0.051(3) 0.050(4) 0.020(2) -0.001(2) -0.010(2) 0.011(3)
C117 0.031(3) 0.095(5) 0.028(3) -0.010(3) -0.002(2) 0.005(3)

loop_
_atom_type_symbol
_atom_type_description
_atom_type_scat_dispersion_real
_atom_type_scat_dispersion_imag
_atom_type_scat_source
C C 0.0033 0.0016 'International Tables Vol C Tables 4.2.6.8 and 6.1.1.4'
H H 0.0000 0.0000 'International Tables Vol C Tables 4.2.6.8 and 6.1.1.4'
N N 0.0061 0.0033 'International Tables Vol C Tables 4.2.6.8 and 6.1.1.4'
O O 0.0106 0.0060 'International Tables Vol C Tables 4.2.6.8 and 6.1.1.4'
Cl Cl 0.1484 0.1585 'International Tables Vol C Tables 4.2.6.8 and 6.1.1.4'
In In -0.7276 1.3100 'International Tables Vol C Tables 4.2.6.8 and 6.1.1.4'

loop_
_geom_angle_atom_site_label_1
_geom_angle_atom_site_label_2
_geom_angle_atom_site_label_3
_geom_angle
O4 In3 O6 95.13(10)
O4 In3 N5 87.92(11)
O6 In3 N5 97.74(11)
O4 In3 N6 101.00(11)
O6 In3 N6 162.87(11)
N5 In3 N6 77.30(12)
O4 In3 Cl4 91.50(8)
O6 In3 Cl4 93.47(8)
N5 In3 Cl4 168.78(8)
N6 In3 Cl4 91.83(9)
O4 In3 Cl6 169.33(8)
O6 In3 Cl6 76.83(7)
N5 In3 Cl6 86.26(8)
N6 In3 Cl6 86.43(8)
Cl4 In3 Cl6 95.94(3)
O5 In4 O6 93.21(10)
O5 In4 N7 87.66(11)
O6 In4 N7 91.91(11)
O5 In4 N8 104.14(11)
O6 In4 N8 158.21(10)
N7 In4 N8 75.98(12)
O5 In4 Cl5 93.52(8)
O6 In4 Cl5 98.79(8)
N7 In4 Cl5 169.14(8)
N8 In4 Cl5 93.28(9)
O5 In4 Cl6 167.20(8)
O6 In4 Cl6 76.02(7)
N7 In4 Cl6 85.84(8)
N8 In4 Cl6 84.96(8)
Cl5 In4 Cl6 94.95(3)
In3 Cl6 In4 88.44(3)
C57 O4 In3 130.5(3)
C77 O5 In4 125.8(2)
C90 O6 In3 118.9(2)
C90 O6 In4 120.9(2)
In3 O6 In4 116.34(11)
C50 N5 C56 113.7(3)
C50 N5 In3 112.8(2)
C56 N5 In3 109.0(2)
C50 N5 H5 107.0
C56 N5 H5 107.0
In3 N5 H5 107.0
C69 N6 C68 107.8(3)
C69 N6 C55 113.3(3)
C68 N6 C55 110.8(3)
C69 N6 In3 107.1(2)
C68 N6 In3 111.3(2)
C55 N6 In3 106.4(2)
C70 N7 C76 112.6(3)
C70 N7 In4 114.6(2)
C76 N7 In4 110.2(2)
C70 N7 H7 106.3
C76 N7 H7 106.3
In4 N7 H7 106.3
C89 N8 C88 107.9(3)
C89 N8 C75 113.9(3)
C88 N8 C75 110.0(3)
C89 N8 In4 108.0(2)
C88 N8 In4 110.8(3)
C75 N8 In4 106.3(2)
N5 C50 C51 110.8(3)
N5 C50 C55 109.9(3)
C51 C50 C55 110.3(3)
N5 C50 H50 108.6
C51 C50 H50 108.6
C55 C50 H50 108.6
C50 C51 C52 112.6(4)
C50 C51 H51A 109.1
C52 C51 H51A 109.1
C50 C51 H51B 109.1
C52 C51 H51B 109.1
H51A C51 H51B 107.8
C53 C52 C51 110.9(4)
C53 C52 H52A 109.5
C51 C52 H52A 109.5
C53 C52 H52B 109.5
C51 C52 H52B 109.5
H52A C52 H52B 108.1
C54 C53 C52 110.3(4)
C54 C53 H53A 109.6
C52 C53 H53A 109.6
C54 C53 H53B 109.6
C52 C53 H53B 109.6
H53A C53 H53B 108.1
C53 C54 C55 111.2(4)
C53 C54 H54A 109.4
C55 C54 H54A 109.4
C53 C54 H54B 109.4
C55 C54 H54B 109.4
H54A C54 H54B 108.0
N6 C55 C50 111.4(3)
N6 C55 C54 114.1(3)
C50 C55 C54 109.5(3)
N6 C55 H55 107.2
C50 C55 H55 107.2
C54 C55 H55 107.2
N5 C56 C62 113.8(3)
N5 C56 H56A 108.8
C62 C56 H56A 108.8
N5 C56 H56B 108.8
C62 C56 H56B 108.8
H56A C56 H56B 107.7
O4 C57 C62 122.0(4)
O4 C57 C58 119.1(4)
C62 C57 C58 118.9(4)
C59 C58 C57 117.5(4)
C59 C58 C63 121.6(4)
C57 C58 C63 120.9(4)
C60 C59 C58 124.0(4)
C60 C59 H59 118.0
C58 C59 H59 118.0
C59 C60 C61 117.7(4)
C59 C60 C67 121.3(4)
C61 C60 C67 121.0(4)
C60 C61 C62 121.4(4)
C60 C61 H61 119.3
C62 C61 H61 119.3
C61 C62 C57 120.3(4)
C61 C62 C56 118.1(4)
C57 C62 C56 121.3(4)
C64 C63 C66 108.5(4)
C64 C63 C58 110.9(4)
C66 C63 C58 111.1(4)
C64 C63 C65 107.0(4)
C66 C63 C65 108.0(4)
C58 C63 C65 111.2(4)
C63 C64 H64A 109.5
C63 C64 H64B 109.5
H64A C64 H64B 109.5
C63 C64 H64C 109.5
H64A C64 H64C 109.5
H64B C64 H64C 109.5
C63 C65 H65A 109.5
C63 C65 H65B 109.5
H65A C65 H65B 109.5
C63 C65 H65C 109.5
H65A C65 H65C 109.5
H65B C65 H65C 109.5
C63 C66 H66A 109.5
C63 C66 H66B 109.5
H66A C66 H66B 109.5
C63 C66 H66C 109.5
H66A C66 H66C 109.5
H66B C66 H66C 109.5
C60 C67 H67A 109.5
C60 C67 H67B 109.5
H67A C67 H67B 109.5
C60 C67 H67C 109.5
H67A C67 H67C 109.5
H67B C67 H67C 109.5
N6 C68 H68A 109.5
N6 C68 H68B 109.5
H68A C68 H68B 109.5
N6 C68 H68C 109.5
H68A C68 H68C 109.5
H68B C68 H68C 109.5
N6 C69 H69A 109.5
N6 C69 H69B 109.5
H69A C69 H69B 109.5
N6 C69 H69C 109.5
H69A C69 H69C 109.5
H69B C69 H69C 109.5
N7 C70 C71 111.3(3)
N7 C70 C75 111.7(3)
C71 C70 C75 109.9(3)
N7 C70 H70 107.9
C71 C70 H70 107.9
C75 C70 H70 107.9
C70 C71 C72 111.4(4)
C70 C71 H71A 109.3
C72 C71 H71A 109.3
C70 C71 H71B 109.3
C72 C71 H71B 109.3
H71A C71 H71B 108.0
C73 C72 C71 110.3(4)
C73 C72 H72A 109.6
C71 C72 H72A 109.6
C73 C72 H72B 109.6
C71 C72 H72B 109.6
H72A C72 H72B 108.1
C72 C73 C74 112.3(4)
C72 C73 H73A 109.2
C74 C73 H73A 109.2
C72 C73 H73B 109.2
C74 C73 H73B 109.2
H73A C73 H73B 107.9
C73 C74 C75 110.4(4)
C73 C74 H74A 109.6
C75 C74 H74A 109.6
C73 C74 H74B 109.6
C75 C74 H74B 109.6
H74A C74 H74B 108.1
N8 C75 C74 115.4(3)
N8 C75 C70 111.0(3)
C74 C75 C70 108.6(3)
N8 C75 H75 107.1
C74 C75 H75 107.1
C70 C75 H75 107.1
N7 C76 C82 113.2(3)
N7 C76 H76A 108.9
C82 C76 H76A 108.9
N7 C76 H76B 108.9
C82 C76 H76B 108.9
H76A C76 H76B 107.8
O5 C77 C82 120.3(3)
O5 C77 C78 120.2(3)
C82 C77 C78 119.4(4)
C79 C78 C77 117.4(4)
C79 C78 C83 121.5(3)
C77 C78 C83 121.2(3)
C80 C79 C78 123.6(4)
C80 C79 H79 118.2
C78 C79 H79 118.2
C79 C80 C81 117.8(4)
C79 C80 C87 121.7(4)
C81 C80 C87 120.5(4)
C80 C81 C82 121.1(4)
C80 C81 H81 119.5
C82 C81 H81 119.5
C81 C82 C77 120.5(4)
C81 C82 C76 119.3(3)
C77 C82 C76 120.2(4)
C86 C83 C78 112.3(3)
C86 C83 C84 107.9(3)
C78 C83 C84 111.1(3)
C86 C83 C85 107.1(3)
C78 C83 C85 109.2(3)
C84 C83 C85 109.0(3)
C83 C84 H84A 109.5
C83 C84 H84B 109.5
H84A C84 H84B 109.5
C83 C84 H84C 109.5
H84A C84 H84C 109.5
H84B C84 H84C 109.5
C83 C85 H85A 109.5
C83 C85 H85B 109.5
H85A C85 H85B 109.5
C83 C85 H85C 109.5
H85A C85 H85C 109.5
H85B C85 H85C 109.5
C83 C86 H86A 109.5
C83 C86 H86B 109.5
H86A C86 H86B 109.5
C83 C86 H86C 109.5
H86A C86 H86C 109.5
H86B C86 H86C 109.5
C80 C87 H87A 109.5
C80 C87 H87B 109.5
H87A C87 H87B 109.5
C80 C87 H87C 109.5
H87A C87 H87C 109.5
H87B C87 H87C 109.5
N8 C88 H88A 109.5
N8 C88 H88B 109.5
H88A C88 H88B 109.5
N8 C88 H88C 109.5
H88A C88 H88C 109.5
H88B C88 H88C 109.5
N8 C89 H89A 109.5
N8 C89 H89B 109.5
H89A C89 H89B 109.5
N8 C89 H89C 109.5
H89A C89 H89C 109.5
H89B C89 H89C 109.5
O6 C90 C91 112.5(3)
O6 C90 H90A 109.1
C91 C90 H90A 109.1
O6 C90 H90B 109.1
C91 C90 H90B 109.1
H90A C90 H90B 107.8
C96 C91 C92 118.7(4)
C96 C91 C90 120.9(4)
C92 C91 C90 120.4(4)
C93 C92 C91 120.7(4)
C93 C92 H92 119.6
C91 C92 H92 119.6
C92 C93 C94 119.7(4)
C92 C93 H93 120.2
C94 C93 H93 120.2
C95 C94 C93 120.2(4)
C95 C94 H94 119.9
C93 C94 H94 119.9
C94 C95 C96 120.1(4)
C94 C95 H95 119.9
C96 C95 H95 119.9
C91 C96 C95 120.6(4)
C91 C96 H96 119.7
C95 C96 H96 119.7
O1 In1 O3 94.53(10)
O1 In1 N1 87.60(11)
O3 In1 N1 98.76(11)
O1 In1 N2 102.91(11)
O3 In1 N2 161.83(11)
N1 In1 N2 77.17(12)
O1 In1 Cl1 90.65(8)
O3 In1 Cl1 93.38(8)
N1 In1 Cl1 167.84(9)
N2 In1 Cl1 91.52(9)
O1 In1 Cl3 169.06(8)
O3 In1 Cl3 76.46(7)
N1 In1 Cl3 87.67(9)
N2 In1 Cl3 85.63(8)
Cl1 In1 Cl3 96.01(3)
O2 In2 O3 93.39(10)
O2 In2 N3 88.07(10)
O3 In2 N3 91.22(11)
O2 In2 N4 104.06(10)
O3 In2 N4 157.69(10)
N3 In2 N4 75.83(12)
O2 In2 Cl2 92.98(8)
O3 In2 Cl2 99.50(8)
N3 In2 Cl2 169.15(9)
N4 In2 Cl2 93.45(9)
O2 In2 Cl3 167.73(8)
O3 In2 Cl3 75.60(7)
N3 In2 Cl3 86.78(8)
N4 In2 Cl3 85.45(8)
Cl2 In2 Cl3 94.17(3)
In1 Cl3 In2 88.60(3)
C8 O1 In1 129.0(2)
C30 O2 In2 125.3(2)
C43 O3 In1 118.5(2)
C43 O3 In2 120.6(2)
In1 O3 In2 116.73(11)
C1 N1 C7 113.3(3)
C1 N1 In1 112.3(2)
C7 N1 In1 108.9(2)
C1 N1 H1 107.3
C7 N1 H1 107.3
In1 N1 H1 107.3
C20 N2 C21 107.1(3)
C20 N2 C6 113.8(3)
C21 N2 C6 110.4(3)
C20 N2 In1 106.4(2)
C21 N2 In1 112.2(2)
C6 N2 In1 107.0(2)
C22 N3 C29 112.4(3)
C22 N3 In2 114.9(2)
C29 N3 In2 110.2(2)
C22 N3 H3 106.2
C29 N3 H3 106.2
In2 N3 H3 106.2
C41 N4 C42 108.2(3)
C41 N4 C27 111.1(3)
C42 N4 C27 112.7(3)
C41 N4 In2 110.8(2)
C42 N4 In2 108.1(2)
C27 N4 In2 105.8(2)
N1 C1 C2 111.6(3)
N1 C1 C6 110.9(3)
C2 C1 C6 111.3(3)
N1 C1 H1A 107.6
C2 C1 H1A 107.6
C6 C1 H1A 107.6
C1 C2 C3 112.2(4)
C1 C2 H2A 109.2
C3 C2 H2A 109.2
C1 C2 H2B 109.2
C3 C2 H2B 109.2
H2A C2 H2B 107.9
C4 C3 C2 111.1(4)
C4 C3 H3A 109.4
C2 C3 H3A 109.4
C4 C3 H3B 109.4
C2 C3 H3B 109.4
H3A C3 H3B 108.0
C3 C4 C5 110.0(4)
C3 C4 H4A 109.7
C5 C4 H4A 109.7
C3 C4 H4B 109.7
C5 C4 H4B 109.7
H4A C4 H4B 108.2
C6 C5 C4 111.4(4)
C6 C5 H5A 109.3
C4 C5 H5A 109.3
C6 C5 H5B 109.3
C4 C5 H5B 109.3
H5A C5 H5B 108.0
N2 C6 C5 114.2(3)
N2 C6 C1 111.0(3)
C5 C6 C1 110.3(3)
N2 C6 H6 107.0
C5 C6 H6 107.0
C1 C6 H6 107.0
N1 C7 C13 113.0(3)
N1 C7 H7A 109.0
C13 C7 H7A 109.0
N1 C7 H7B 109.0
C13 C7 H7B 109.0
H7A C7 H7B 107.8
O1 C8 C13 120.9(3)
O1 C8 C9 119.4(4)
C13 C8 C9 119.7(4)
C10 C9 C8 117.1(4)
C10 C9 C14 120.9(3)
C8 C9 C14 121.9(3)
C11 C10 C9 123.8(4)
C11 C10 H10 118.1
C9 C10 H10 118.1
C12 C11 C10 117.7(4)
C12 C11 C19 121.3(4)
C10 C11 C19 121.0(4)
C11 C12 C13 121.3(4)
C11 C12 H12 119.4
C13 C12 H12 119.4
C12 C13 C8 120.3(4)
C12 C13 C7 118.5(4)
C8 C13 C7 121.2(4)
C17 C14 C9 112.4(3)
C17 C14 C15 107.4(4)
C9 C14 C15 111.0(3)
C17 C14 C16 107.1(3)
C9 C14 C16 110.0(3)
C15 C14 C16 108.7(3)
C14 C15 H15A 109.5
C14 C15 H15B 109.5
H15A C15 H15B 109.5
C14 C15 H15C 109.5
H15A C15 H15C 109.5
H15B C15 H15C 109.5
C14 C16 H16A 109.5
C14 C16 H16B 109.5
H16A C16 H16B 109.5
C14 C16 H16C 109.5
H16A C16 H16C 109.5
H16B C16 H16C 109.5
C14 C17 H17A 109.5
C14 C17 H17B 109.5
H17A C17 H17B 109.5
C14 C17 H17C 109.5
H17A C17 H17C 109.5
H17B C17 H17C 109.5
C11 C19 H19A 109.5
C11 C19 H19B 109.5
H19A C19 H19B 109.5
C11 C19 H19C 109.5
H19A C19 H19C 109.5
H19B C19 H19C 109.5
N2 C20 H20A 109.5
N2 C20 H20B 109.5
H20A C20 H20B 109.5
N2 C20 H20C 109.5
H20A C20 H20C 109.5
H20B C20 H20C 109.5
N2 C21 H21A 109.5
N2 C21 H21B 109.5
H21A C21 H21B 109.5
N2 C21 H21C 109.5
H21A C21 H21C 109.5
H21B C21 H21C 109.5
N3 C22 C23 111.2(3)
N3 C22 C27 111.8(3)
C23 C22 C27 109.8(3)
N3 C22 H22 108.0
C23 C22 H22 108.0
C27 C22 H22 108.0
C24 C23 C22 110.7(3)
C24 C23 H23A 109.5
C22 C23 H23A 109.5
C24 C23 H23B 109.5
C22 C23 H23B 109.5
H23A C23 H23B 108.1
C23 C24 C25 111.6(4)
C23 C24 H24A 109.3
C25 C24 H24A 109.3
C23 C24 H24B 109.3
C25 C24 H24B 109.3
H24A C24 H24B 108.0
C24 C25 C26 111.1(3)
C24 C25 H25A 109.4
C26 C25 H25A 109.4
C24 C25 H25B 109.4
C26 C25 H25B 109.4
H25A C25 H25B 108.0
C25 C26 C27 110.5(3)
C25 C26 H26A 109.5
C27 C26 H26A 109.5
C25 C26 H26B 109.5
C27 C26 H26B 109.5
H26A C26 H26B 108.1
N4 C27 C22 111.7(3)
N4 C27 C26 115.3(3)
C22 C27 C26 108.5(3)
N4 C27 H27 107.0
C22 C27 H27 107.0
C26 C27 H27 107.0
N3 C29 C35 113.2(3)
N3 C29 H29A 108.9
C35 C29 H29A 108.9
N3 C29 H29B 108.9
C35 C29 H29B 108.9
H29A C29 H29B 107.7
O2 C30 C35 120.5(3)
O2 C30 C31 119.9(3)
C35 C30 C31 119.5(3)
C32 C31 C30 117.5(3)
C32 C31 C36 121.8(3)
C30 C31 C36 120.7(3)
C33 C32 C31 123.9(4)
C33 C32 H32 118.1
C31 C32 H32 118.1
C34 C33 C32 117.4(4)
C34 C33 C40 121.1(4)
C32 C33 C40 121.4(4)
C33 C34 C35 121.4(4)
C33 C34 H34 119.3
C35 C34 H34 119.3
C34 C35 C30 120.1(3)
C34 C35 C29 119.4(3)
C30 C35 C29 120.4(3)
C39 C36 C38 109.8(3)
C39 C36 C37 107.8(3)
C38 C36 C37 106.9(3)
C39 C36 C31 109.4(3)
C38 C36 C31 111.5(3)
C37 C36 C31 111.4(3)
C36 C37 H37A 109.5
C36 C37 H37B 109.5
H37A C37 H37B 109.5
C36 C37 H37C 109.5
H37A C37 H37C 109.5
H37B C37 H37C 109.5
C36 C38 H38A 109.5
C36 C38 H38B 109.5
H38A C38 H38B 109.5
C36 C38 H38C 109.5
H38A C38 H38C 109.5
H38B C38 H38C 109.5
C36 C39 H39A 109.5
C36 C39 H39B 109.5
H39A C39 H39B 109.5
C36 C39 H39C 109.5
H39A C39 H39C 109.5
H39B C39 H39C 109.5
C33 C40 H40A 109.5
C33 C40 H40B 109.5
H40A C40 H40B 109.5
C33 C40 H40C 109.5
H40A C40 H40C 109.5
H40B C40 H40C 109.5
N4 C41 H41A 109.5
N4 C41 H41B 109.5
H41A C41 H41B 109.5
N4 C41 H41C 109.5
H41A C41 H41C 109.5
H41B C41 H41C 109.5
N4 C42 H42A 109.5
N4 C42 H42B 109.5
H42A C42 H42B 109.5
N4 C42 H42C 109.5
H42A C42 H42C 109.5
H42B C42 H42C 109.5
O3 C43 C44 112.0(3)
O3 C43 H43A 109.2
C44 C43 H43A 109.2
O3 C43 H43B 109.2
C44 C43 H43B 109.2
H43A C43 H43B 107.9
C49 C44 C45 119.3(4)
C49 C44 C43 120.1(4)
C45 C44 C43 120.5(3)
C46 C45 C44 120.0(4)
C46 C45 H45 120.0
C44 C45 H45 120.0
C45 C46 C47 120.5(4)
C45 C46 H46 119.8
C47 C46 H46 119.8
C48 C47 C46 119.6(4)
C48 C47 H47 120.2
C46 C47 H47 120.2
C47 C48 C49 120.1(4)
C47 C48 H48 120.0
C49 C48 H48 120.0
C48 C49 C44 120.5(4)
C48 C49 H49 119.8
C44 C49 H49 119.8
C130 C125 C126 118.9(4)
C130 C125 C131 119.7(4)
C126 C125 C131 121.3(4)
C127 C126 C125 120.0(4)
C127 C126 H126 120.0
C125 C126 H126 120.0
C128 C127 C126 120.9(4)
C128 C127 H127 119.5
C126 C127 H127 119.5
C127 C128 C129 119.1(4)
C127 C128 H128 120.4
C129 C128 H128 120.4
C128 C129 C130 120.6(4)
C128 C129 H129 119.7
C130 C129 H129 119.7
C125 C130 C129 120.3(4)
C125 C130 H130 119.8
C129 C130 H130 119.8
C125 C131 H13A 109.5
C125 C131 H13B 109.5
H13A C131 H13B 109.5
C125 C131 H13C 109.5
H13A C131 H13C 109.5
H13B C131 H13C 109.5
C133 C132 C137 120.2(9)
C133 C132 C138 118.0(9)
C137 C132 C138 121.7(9)
C134 C133 C132 119.0(9)
C134 C133 H133 120.5
C132 C133 H133 120.5
C135 C134 C133 121.7(9)
C135 C134 H134 119.1
C133 C134 H134 119.1
C134 C135 C136 118.3(9)
C134 C135 H135 120.9
C136 C135 H135 120.9
C135 C136 C137 121.0(9)
C135 C136 H136 119.5
C137 C136 H136 119.5
C132 C137 C136 119.7(9)
C132 C137 H137 120.1
C136 C137 H137 120.1
C132 C138 H13D 109.5
C132 C138 H13E 109.5
H13D C138 H13E 109.5
C132 C138 H13F 109.5
H13D C138 H13F 109.5
H13E C138 H13F 109.5
C144 C139 C140 114.2(16)
C144 C139 C145 123.8(15)
C140 C139 C145 122.0(16)
C141 C140 C139 124(2)
C141 C140 H140 117.9
C139 C140 H140 117.9
C140 C141 C142 119.5(17)
C140 C141 H141 120.3
C142 C141 H141 120.3
C143 C142 C141 118.6(15)
C143 C142 H142 120.7
C141 C142 H142 120.7
C142 C143 C144 118.9(12)
C142 C143 H143 120.6
C144 C143 H143 120.6
C139 C144 C143 124.4(15)
C139 C144 H144 117.8
C143 C144 H144 117.8
C139 C145 H14A 109.5
C139 C145 H14B 109.5
H14A C145 H14B 109.5
C139 C145 H14C 109.5
H14A C145 H14C 109.5
H14B C145 H14C 109.5
C119 C118 C123 118.4(6)
C119 C118 C124 120.7(6)
C123 C118 C124 120.9(6)
C120 C119 C118 120.9(6)
C120 C119 H119 119.6
C118 C119 H119 119.6
C119 C120 C121 120.1(6)
C119 C120 H120 119.9
C121 C120 H120 119.9
C120 C121 C122 119.8(6)
C120 C121 H121 120.1
C122 C121 H121 120.1
C123 C122 C121 119.9(6)
C123 C122 H122 120.1
C121 C122 H122 120.1
C122 C123 C118 120.9(6)
C122 C123 H123 119.6
C118 C123 H123 119.6
C118 C124 H12A 109.5
C118 C124 H12B 109.5
H12A C124 H12B 109.5
C118 C124 H12C 109.5
H12A C124 H12C 109.5
H12B C124 H12C 109.5
C102 C97 C98 118.4(4)
C102 C97 C103 121.7(4)
C98 C97 C103 119.9(4)
C99 C98 C97 120.8(4)
C99 C98 H98 119.6
C97 C98 H98 119.6
C98 C99 C100 120.3(4)
C98 C99 H99 119.9
C100 C99 H99 119.9
C101 C100 C99 119.4(4)
C101 C100 H100 120.3
C99 C100 H100 120.3
C100 C101 C102 120.4(4)
C100 C101 H101 119.8
C102 C101 H101 119.8
C97 C102 C101 120.7(4)
C97 C102 H102 119.6
C101 C102 H102 119.6
C97 C103 H10A 109.5
C97 C103 H10B 109.5
H10A C103 H10B 109.5
C97 C103 H10C 109.5
H10A C103 H10C 109.5
H10B C103 H10C 109.5
C109 C104 C105 118.5(5)
C109 C104 C110 121.6(5)
C105 C104 C110 119.9(5)
C106 C105 C104 120.0(6)
C106 C105 H105 120.0
C104 C105 H105 120.0
C107 C106 C105 121.5(7)
C107 C106 H106 119.2
C105 C106 H106 119.2
C106 C107 C108 120.0(7)
C106 C107 H107 120.0
C108 C107 H107 120.0
C107 C108 C109 119.9(7)
C107 C108 H108 120.1
C109 C108 H108 120.1
C108 C109 C104 120.1(6)
C108 C109 H109 120.0
C104 C109 H109 120.0
C104 C110 H11A 109.5
C104 C110 H11B 109.5
H11A C110 H11B 109.5
C104 C110 H11C 109.5
H11A C110 H11C 109.5
H11B C110 H11C 109.5
C116 C111 C112 118.8(5)
C116 C111 C117 120.5(5)
C112 C111 C117 120.7(6)
C113 C112 C111 119.1(6)
C113 C112 H112 120.5
C111 C112 H112 120.5
C114 C113 C112 121.7(6)
C114 C113 H113 119.1
C112 C113 H113 119.1
C113 C114 C115 119.4(6)
C113 C114 H114 120.3
C115 C114 H114 120.3
C114 C115 C116 119.5(6)
C114 C115 H115 120.2
C116 C115 H115 120.2
C111 C116 C115 121.4(6)
C111 C116 H116 119.3
C115 C116 H116 119.3
C111 C117 H11D 109.5
C111 C117 H11E 109.5
H11D C117 H11E 109.5
C111 C117 H11F 109.5
H11D C117 H11F 109.5
H11E C117 H11F 109.5

loop_
_geom_bond_atom_site_label_1
_geom_bond_atom_site_label_2
_geom_bond_distance
In3 O4 2.075(3)
In3 O6 2.156(3)
In3 N5 2.258(3)
In3 N6 2.347(3)
In3 Cl4 2.4479(10)
In3 Cl6 2.6142(9)
In4 O5 2.092(3)
In4 O6 2.162(3)
In4 N7 2.268(3)
In4 N8 2.373(3)
In4 Cl5 2.4081(10)
In4 Cl6 2.6466(9)
O4 C57 1.334(5)
O5 C77 1.342(5)
O6 C90 1.447(4)
N5 C50 1.488(5)
N5 C56 1.500(5)
N5 H5 1.0000
N6 C69 1.489(5)
N6 C68 1.490(5)
N6 C55 1.497(5)
N7 C70 1.489(5)
N7 C76 1.496(5)
N7 H7 1.0000
N8 C89 1.476(5)
N8 C88 1.491(5)
N8 C75 1.495(5)
C50 C51 1.527(6)
C50 C55 1.534(5)
C50 H50 1.0000
C51 C52 1.533(6)
C51 H51A 0.9900
C51 H51B 0.9900
C52 C53 1.530(6)
C52 H52A 0.9900
C52 H52B 0.9900
C53 C54 1.519(6)
C53 H53A 0.9900
C53 H53B 0.9900
C54 C55 1.538(6)
C54 H54A 0.9900
C54 H54B 0.9900
C55 H55 1.0000
C56 C62 1.515(5)
C56 H56A 0.9900
C56 H56B 0.9900
C57 C62 1.418(6)
C57 C58 1.434(6)
C58 C59 1.394(6)
C58 C63 1.541(6)
C59 C60 1.390(7)
C59 H59 0.9500
C60 C61 1.390(6)
C60 C67 1.515(6)
C61 C62 1.394(6)
C61 H61 0.9500
C63 C64 1.534(7)
C63 C66 1.536(7)
C63 C65 1.546(6)
C64 H64A 0.9800
C64 H64B 0.9800
C64 H64C 0.9800
C65 H65A 0.9800
C65 H65B 0.9800
C65 H65C 0.9800
C66 H66A 0.9800
C66 H66B 0.9800
C66 H66C 0.9800
C67 H67A 0.9800
C67 H67B 0.9800
C67 H67C 0.9800
C68 H68A 0.9800
C68 H68B 0.9800
C68 H68C 0.9800
C69 H69A 0.9800
C69 H69B 0.9800
C69 H69C 0.9800
C70 C71 1.527(5)
C70 C75 1.537(6)
C70 H70 1.0000
C71 C72 1.528(6)
C71 H71A 0.9900
C71 H71B 0.9900
C72 C73 1.519(7)
C72 H72A 0.9900
C72 H72B 0.9900
C73 C74 1.527(7)
C73 H73A 0.9900
C73 H73B 0.9900
C74 C75 1.536(6)
C74 H74A 0.9900
C74 H74B 0.9900
C75 H75 1.0000
C76 C82 1.511(5)
C76 H76A 0.9900
C76 H76B 0.9900
C77 C82 1.410(5)
C77 C78 1.417(5)
C78 C79 1.403(6)
C78 C83 1.537(5)
C79 C80 1.388(6)
C79 H79 0.9500
C80 C81 1.390(5)
C80 C87 1.514(6)
C81 C82 1.392(5)
C81 H81 0.9500
C83 C86 1.533(5)
C83 C84 1.541(6)
C83 C85 1.547(6)
C84 H84A 0.9800
C84 H84B 0.9800
C84 H84C 0.9800
C85 H85A 0.9800
C85 H85B 0.9800
C85 H85C 0.9800
C86 H86A 0.9800
C86 H86B 0.9800
C86 H86C 0.9800
C87 H87A 0.9800
C87 H87B 0.9800
C87 H87C 0.9800
C88 H88A 0.9800
C88 H88B 0.9800
C88 H88C 0.9800
C89 H89A 0.9800
C89 H89B 0.9800
C89 H89C 0.9800
C90 C91 1.506(6)
C90 H90A 0.9900
C90 H90B 0.9900
C91 C96 1.394(5)
C91 C92 1.404(6)
C92 C93 1.391(6)
C92 H92 0.9500
C93 C94 1.399(7)
C93 H93 0.9500
C94 C95 1.378(7)
C94 H94 0.9500
C95 C96 1.399(6)
C95 H95 0.9500
C96 H96 0.9500
In1 O1 2.085(3)
In1 O3 2.147(2)
In1 N1 2.268(3)
In1 N2 2.347(3)
In1 Cl1 2.4530(10)
In1 Cl3 2.6169(9)
In2 O2 2.089(3)
In2 O3 2.167(3)
In2 N3 2.268(3)
In2 N4 2.375(3)
In2 Cl2 2.4090(10)
In2 Cl3 2.6416(9)
O1 C8 1.343(5)
O2 C30 1.340(4)
O3 C43 1.450(4)
N1 C1 1.485(5)
N1 C7 1.502(5)
N1 H1 1.0000
N2 C20 1.488(5)
N2 C21 1.493(5)
N2 C6 1.496(5)
N3 C22 1.483(5)
N3 C29 1.495(5)
N3 H3 1.0000
N4 C41 1.484(5)
N4 C42 1.492(5)
N4 C27 1.495(5)
C1 C2 1.528(6)
C1 C6 1.533(6)
C1 H1A 1.0000
C2 C3 1.529(6)
C2 H2A 0.9900
C2 H2B 0.9900
C3 C4 1.522(7)
C3 H3A 0.9900
C3 H3B 0.9900
C4 C5 1.535(7)
C4 H4A 0.9900
C4 H4B 0.9900
C5 C6 1.528(6)
C5 H5A 0.9900
C5 H5B 0.9900
C6 H6 1.0000
C7 C13 1.508(5)
C7 H7A 0.9900
C7 H7B 0.9900
C8 C13 1.410(6)
C8 C9 1.424(5)
C9 C10 1.399(6)
C9 C14 1.536(6)
C10 C11 1.397(6)
C10 H10 0.9500
C11 C12 1.385(6)
C11 C19 1.513(6)
C12 C13 1.398(5)
C12 H12 0.9500
C14 C17 1.531(6)
C14 C15 1.543(6)
C14 C16 1.546(6)
C15 H15A 0.9800
C15 H15B 0.9800
C15 H15C 0.9800
C16 H16A 0.9800
C16 H16B 0.9800
C16 H16C 0.9800
C17 H17A 0.9800
C17 H17B 0.9800
C17 H17C 0.9800
C19 H19A 0.9800
C19 H19B 0.9800
C19 H19C 0.9800
C20 H20A 0.9800
C20 H20B 0.9800
C20 H20C 0.9800
C21 H21A 0.9800
C21 H21B 0.9800
C21 H21C 0.9800
C22 C23 1.528(5)
C22 C27 1.531(5)
C22 H22 1.0000
C23 C24 1.521(6)
C23 H23A 0.9900
C23 H23B 0.9900
C24 C25 1.524(6)
C24 H24A 0.9900
C24 H24B 0.9900
C25 C26 1.537(6)
C25 H25A 0.9900
C25 H25B 0.9900
C26 C27 1.546(5)
C26 H26A 0.9900
C26 H26B 0.9900
C27 H27 1.0000
C29 C35 1.505(5)
C29 H29A 0.9900
C29 H29B 0.9900
C30 C35 1.409(5)
C30 C31 1.424(5)
C31 C32 1.396(5)
C31 C36 1.543(5)
C32 C33 1.394(6)
C32 H32 0.9500
C33 C34 1.393(5)
C33 C40 1.506(6)
C34 C35 1.400(5)
C34 H34 0.9500
C36 C39 1.536(6)
C36 C38 1.538(6)
C36 C37 1.542(5)
C37 H37A 0.9800
C37 H37B 0.9800
C37 H37C 0.9800
C38 H38A 0.9800
C38 H38B 0.9800
C38 H38C 0.9800
C39 H39A 0.9800
C39 H39B 0.9800
C39 H39C 0.9800
C40 H40A 0.9800
C40 H40B 0.9800
C40 H40C 0.9800
C41 H41A 0.9800
C41 H41B 0.9800
C41 H41C 0.9800
C42 H42A 0.9800
C42 H42B 0.9800
C42 H42C 0.9800
C43 C44 1.523(6)
C43 H43A 0.9900
C43 H43B 0.9900
C44 C49 1.390(5)
C44 C45 1.395(6)
C45 C46 1.385(6)
C45 H45 0.9500
C46 C47 1.388(6)
C46 H46 0.9500
C47 C48 1.387(7)
C47 H47 0.9500
C48 C49 1.386(6)
C48 H48 0.9500
C49 H49 0.9500
C125 C130 1.390(6)
C125 C126 1.399(6)
C125 C131 1.515(6)
C126 C127 1.387(7)
C126 H126 0.9500
C127 C128 1.382(7)
C127 H127 0.9500
C128 C129 1.383(7)
C128 H128 0.9500
C129 C130 1.391(6)
C129 H129 0.9500
C130 H130 0.9500
C131 H13A 0.9800
C131 H13B 0.9800
C131 H13C 0.9800
C132 C133 1.3998(15)
C132 C137 1.4000(15)
C132 C138 1.514(14)
C133 C134 1.3996(15)
C133 H133 0.9500
C134 C135 1.3996(15)
C134 H134 0.9500
C135 C136 1.3998(15)
C135 H135 0.9500
C136 C137 1.4000(15)
C136 H136 0.9500
C137 H137 0.9500
C138 H13D 0.9800
C138 H13E 0.9800
C138 H13F 0.9800
C139 C144 1.36(2)
C139 C140 1.38(3)
C139 C145 1.40(3)
C140 C141 1.35(3)
C140 H140 0.9500
C141 C142 1.40(2)
C141 H141 0.9500
C142 C143 1.363(19)
C142 H142 0.9500
C143 C144 1.394(19)
C143 H143 0.9500
C144 H144 0.9500
C145 H14A 0.9800
C145 H14B 0.9800
C145 H14C 0.9800
C118 C119 1.385(8)
C118 C123 1.388(8)
C118 C124 1.505(8)
C119 C120 1.365(8)
C119 H119 0.9500
C120 C121 1.375(9)
C120 H120 0.9500
C121 C122 1.382(9)
C121 H121 0.9500
C122 C123 1.366(9)
C122 H122 0.9500
C123 H123 0.9500
C124 H12A 0.9800
C124 H12B 0.9800
C124 H12C 0.9800
C97 C102 1.394(6)
C97 C98 1.396(6)
C97 C103 1.505(6)
C98 C99 1.387(6)
C98 H98 0.9500
C99 C100 1.394(6)
C99 H99 0.9500
C100 C101 1.381(7)
C100 H100 0.9500
C101 C102 1.395(7)
C101 H101 0.9500
C102 H102 0.9500
C103 H10A 0.9800
C103 H10B 0.9800
C103 H10C 0.9800
C104 C109 1.390(7)
C104 C105 1.395(7)
C104 C110 1.504(7)
C105 C106 1.380(8)
C105 H105 0.9500
C106 C107 1.338(12)
C106 H106 0.9500
C107 C108 1.387(12)
C107 H107 0.9500
C108 C109 1.391(10)
C108 H108 0.9500
C109 H109 0.9500
C110 H11A 0.9800
C110 H11B 0.9800
C110 H11C 0.9800
C111 C116 1.374(8)
C111 C112 1.395(7)
C111 C117 1.498(7)
C112 C113 1.387(7)
C112 H112 0.9500
C113 C114 1.366(9)
C113 H113 0.9500
C114 C115 1.377(9)
C114 H114 0.9500
C115 C116 1.388(8)
C115 H115 0.9500
C116 H116 0.9500
C117 H11D 0.9800
C117 H11E 0.9800
C117 H11F 0.9800

loop_
_geom_torsion_atom_site_label_1
_geom_torsion_atom_site_label_2
_geom_torsion_atom_site_label_3
_geom_torsion_atom_site_label_4
_geom_torsion
C56 N5 C50 C51 -79.5(4)
In3 N5 C50 C51 155.8(3)
C56 N5 C50 C55 158.5(3)
In3 N5 C50 C55 33.8(4)
N5 C50 C51 C52 -177.1(3)
C55 C50 C51 C52 -55.2(4)
C50 C51 C52 C53 54.2(5)
C51 C52 C53 C54 -55.0(5)
C52 C53 C54 C55 58.6(5)
C69 N6 C55 C50 -73.0(4)
C68 N6 C55 C50 165.6(3)
In3 N6 C55 C50 44.5(3)
C69 N6 C55 C54 51.6(4)
C68 N6 C55 C54 -69.7(4)
In3 N6 C55 C54 169.1(3)
N5 C50 C55 N6 -53.7(4)
C51 C50 C55 N6 -176.1(3)
N5 C50 C55 C54 179.2(3)
C51 C50 C55 C54 56.8(4)
C53 C54 C55 N6 174.9(3)
C53 C54 C55 C50 -59.5(4)
C50 N5 C56 C62 -59.5(4)
In3 N5 C56 C62 67.2(3)
In3 O4 C57 C62 25.3(5)
In3 O4 C57 C58 -156.7(3)
O4 C57 C58 C59 -180.0(4)
C62 C57 C58 C59 -1.9(6)
O4 C57 C58 C63 -0.6(6)
C62 C57 C58 C63 177.4(4)
C57 C58 C59 C60 -0.2(7)
C63 C58 C59 C60 -179.5(4)
C58 C59 C60 C61 1.6(7)
C58 C59 C60 C67 -175.7(5)
C59 C60 C61 C62 -0.9(6)
C67 C60 C61 C62 176.4(4)
C60 C61 C62 C57 -1.2(6)
C60 C61 C62 C56 173.1(4)
O4 C57 C62 C61 -179.4(4)
C58 C57 C62 C61 2.6(6)
O4 C57 C62 C56 6.5(6)
C58 C57 C62 C56 -171.5(4)
N5 C56 C62 C61 127.0(4)
N5 C56 C62 C57 -58.7(5)
C59 C58 C63 C64 120.7(5)
C57 C58 C63 C64 -58.6(5)
C59 C58 C63 C66 -118.5(5)
C57 C58 C63 C66 62.2(6)
C59 C58 C63 C65 1.8(7)
C57 C58 C63 C65 -177.5(4)
C76 N7 C70 C71 -87.3(4)
In4 N7 C70 C71 145.7(3)
C76 N7 C70 C75 149.5(3)
In4 N7 C70 C75 22.5(4)
N7 C70 C71 C72 176.8(3)
C75 C70 C71 C72 -59.0(4)
C70 C71 C72 C73 55.1(5)
C71 C72 C73 C74 -54.1(5)
C72 C73 C74 C75 56.9(5)
C89 N8 C75 C74 52.7(5)
C88 N8 C75 C74 -68.6(4)
In4 N8 C75 C74 171.4(3)
C89 N8 C75 C70 -71.4(4)
C88 N8 C75 C70 167.3(3)
In4 N8 C75 C70 47.3(3)
C73 C74 C75 N8 175.7(3)
C73 C74 C75 C70 -58.9(4)
N7 C70 C75 N8 -48.0(4)
C71 C70 C75 N8 -172.0(3)
N7 C70 C75 C74 -175.9(3)
C71 C70 C75 C74 60.1(4)
C70 N7 C76 C82 -65.8(4)
In4 N7 C76 C82 63.5(3)
In4 O5 C77 C82 42.9(5)
In4 O5 C77 C78 -138.5(3)
O5 C77 C78 C79 176.9(3)
C82 C77 C78 C79 -4.5(5)
O5 C77 C78 C83 -4.8(5)
C82 C77 C78 C83 173.8(3)
C77 C78 C79 C80 1.5(6)
C83 C78 C79 C80 -176.9(4)
C78 C79 C80 C81 1.2(6)
C78 C79 C80 C87 179.1(4)
C79 C80 C81 C82 -1.0(6)
C87 C80 C81 C82 -178.9(4)
C80 C81 C82 C77 -2.1(6)
C80 C81 C82 C76 176.3(3)
O5 C77 C82 C81 -176.5(3)
C78 C77 C82 C81 4.9(5)
O5 C77 C82 C76 5.1(5)
C78 C77 C82 C76 -173.4(3)
N7 C76 C82 C81 117.2(4)
N7 C76 C82 C77 -64.4(5)
C79 C78 C83 C86 2.2(5)
C77 C78 C83 C86 -176.1(3)
C79 C78 C83 C84 -118.7(4)
C77 C78 C83 C84 63.0(5)
C79 C78 C83 C85 121.0(4)
C77 C78 C83 C85 -57.4(5)
In3 O6 C90 C91 92.8(3)
In4 O6 C90 C91 -110.1(3)
O6 C90 C91 C96 -117.9(4)
O6 C90 C91 C92 63.7(5)
C96 C91 C92 C93 0.4(6)
C90 C91 C92 C93 179.0(4)
C91 C92 C93 C94 0.0(6)
C92 C93 C94 C95 0.1(7)
C93 C94 C95 C96 -0.6(7)
C92 C91 C96 C95 -1.0(6)
C90 C91 C96 C95 -179.5(4)
C94 C95 C96 C91 1.1(6)
C7 N1 C1 C2 78.1(4)
In1 N1 C1 C2 -158.0(3)
C7 N1 C1 C6 -157.1(3)
In1 N1 C1 C6 -33.3(4)
N1 C1 C2 C3 178.5(3)
C6 C1 C2 C3 54.0(5)
C1 C2 C3 C4 -54.9(5)
C2 C3 C4 C5 56.2(6)
C3 C4 C5 C6 -58.2(5)
C20 N2 C6 C5 -52.1(5)
C21 N2 C6 C5 68.4(4)
In1 N2 C6 C5 -169.3(3)
C20 N2 C6 C1 73.2(4)
C21 N2 C6 C1 -166.3(3)
In1 N2 C6 C1 -43.9(3)
C4 C5 C6 N2 -177.1(4)
C4 C5 C6 C1 57.2(5)
N1 C1 C6 N2 53.0(4)
C2 C1 C6 N2 177.9(3)
N1 C1 C6 C5 -179.5(3)
C2 C1 C6 C5 -54.7(4)
C1 N1 C7 C13 58.1(4)
In1 N1 C7 C13 -67.7(3)
In1 O1 C8 C13 -33.8(5)
In1 O1 C8 C9 148.7(3)
O1 C8 C9 C10 -178.4(3)
C13 C8 C9 C10 4.1(5)
O1 C8 C9 C14 3.1(5)
C13 C8 C9 C14 -174.4(4)
C8 C9 C10 C11 -1.0(6)
C14 C9 C10 C11 177.5(4)
C9 C10 C11 C12 -1.8(6)
C9 C10 C11 C19 178.7(4)
C10 C11 C12 C13 1.7(6)
C19 C11 C12 C13 -178.9(4)
C11 C12 C13 C8 1.4(6)
C11 C12 C13 C7 -175.9(4)
O1 C8 C13 C12 178.1(3)
C9 C8 C13 C12 -4.4(6)
O1 C8 C13 C7 -4.7(5)
C9 C8 C13 C7 172.8(3)
N1 C7 C13 C12 -121.3(4)
N1 C7 C13 C8 61.5(5)
C10 C9 C14 C17 -1.1(5)
C8 C9 C14 C17 177.4(4)
C10 C9 C14 C15 119.2(4)
C8 C9 C14 C15 -62.3(5)
C10 C9 C14 C16 -120.3(4)
C8 C9 C14 C16 58.1(5)
C29 N3 C22 C23 89.2(4)
In2 N3 C22 C23 -143.7(3)
C29 N3 C22 C27 -147.8(3)
In2 N3 C22 C27 -20.7(4)
N3 C22 C23 C24 -176.0(3)
C27 C22 C23 C24 59.9(4)
C22 C23 C24 C25 -55.9(4)
C23 C24 C25 C26 53.9(5)
C24 C25 C26 C27 -55.8(5)
C41 N4 C27 C22 -167.7(3)
C42 N4 C27 C22 70.6(4)
In2 N4 C27 C22 -47.4(3)
C41 N4 C27 C26 67.9(4)
C42 N4 C27 C26 -53.8(4)
In2 N4 C27 C26 -171.8(3)
N3 C22 C27 N4 47.0(4)
C23 C22 C27 N4 170.8(3)
N3 C22 C27 C26 175.1(3)
C23 C22 C27 C26 -61.1(4)
C25 C26 C27 N4 -174.7(3)
C25 C26 C27 C22 59.2(4)
C22 N3 C29 C35 67.1(4)
In2 N3 C29 C35 -62.5(4)
In2 O2 C30 C35 -42.3(5)
In2 O2 C30 C31 138.6(3)
O2 C30 C31 C32 -176.6(3)
C35 C30 C31 C32 4.3(5)
O2 C30 C31 C36 5.6(5)
C35 C30 C31 C36 -173.5(3)
C30 C31 C32 C33 -0.7(6)
C36 C31 C32 C33 177.1(4)
C31 C32 C33 C34 -2.3(6)
C31 C32 C33 C40 -179.3(4)
C32 C33 C34 C35 1.7(6)
C40 C33 C34 C35 178.7(4)
C33 C34 C35 C30 1.9(6)
C33 C34 C35 C29 -175.8(4)
O2 C30 C35 C34 175.9(3)
C31 C30 C35 C34 -5.0(5)
O2 C30 C35 C29 -6.4(5)
C31 C30 C35 C29 172.7(3)
N3 C29 C35 C34 -117.2(4)
N3 C29 C35 C30 65.1(4)
C32 C31 C36 C39 -120.5(4)
C30 C31 C36 C39 57.3(5)
C32 C31 C36 C38 117.9(4)
C30 C31 C36 C38 -64.4(4)
C32 C31 C36 C37 -1.4(5)
C30 C31 C36 C37 176.3(3)
In1 O3 C43 C44 -93.3(3)
In2 O3 C43 C44 110.2(3)
O3 C43 C44 C49 119.9(4)
O3 C43 C44 C45 -62.4(5)
C49 C44 C45 C46 -1.1(6)
C43 C44 C45 C46 -178.8(4)
C44 C45 C46 C47 1.3(7)
C45 C46 C47 C48 -0.4(7)
C46 C47 C48 C49 -0.8(7)
C47 C48 C49 C44 0.9(7)
C45 C44 C49 C48 0.0(6)
C43 C44 C49 C48 177.7(4)
C130 C125 C126 C127 -0.6(7)
C131 C125 C126 C127 178.1(5)
C125 C126 C127 C128 -0.5(8)
C126 C127 C128 C129 1.5(8)
C127 C128 C129 C130 -1.4(8)
C126 C125 C130 C129 0.7(7)
C131 C125 C130 C129 -178.1(4)
C128 C129 C130 C125 0.3(7)
C137 C132 C133 C134 -1.2(19)
C138 C132 C133 C134 -178.6(10)
C132 C133 C134 C135 2.1(18)
C133 C134 C135 C136 -2.5(18)
C134 C135 C136 C137 2(2)
C133 C132 C137 C136 1(3)
C138 C132 C137 C136 178.1(13)
C135 C136 C137 C132 -1(3)
C144 C139 C140 C141 6(5)
C145 C139 C140 C141 -176(3)
C139 C140 C141 C142 -4(5)
C140 C141 C142 C143 0(3)
C141 C142 C143 C144 0.6(19)
C140 C139 C144 C143 -5(3)
C145 C139 C144 C143 176.7(17)
C142 C143 C144 C139 2(3)
C123 C118 C119 C120 -1.1(9)
C124 C118 C119 C120 178.5(6)
C118 C119 C120 C121 0.8(9)
C119 C120 C121 C122 -0.3(9)
C120 C121 C122 C123 0.1(10)
C121 C122 C123 C118 -0.4(9)
C119 C118 C123 C122 0.9(9)
C124 C118 C123 C122 -178.8(6)
C102 C97 C98 C99 -0.4(6)
C103 C97 C98 C99 179.2(4)
C97 C98 C99 C100 -0.2(7)
C98 C99 C100 C101 0.7(7)
C99 C100 C101 C102 -0.6(7)
C98 C97 C102 C101 0.5(6)
C103 C97 C102 C101 -179.1(4)
C100 C101 C102 C97 0.0(7)
C109 C104 C105 C106 1.6(8)
C110 C104 C105 C106 -177.1(5)
C104 C105 C106 C107 -1.3(10)
C105 C106 C107 C108 0.2(11)
C106 C107 C108 C109 0.5(11)
C107 C108 C109 C104 -0.1(9)
C105 C104 C109 C108 -1.0(8)
C110 C104 C109 C108 177.8(5)
C116 C111 C112 C113 -0.4(7)
C117 C111 C112 C113 179.7(4)
C111 C112 C113 C114 -1.2(7)
C112 C113 C114 C115 2.0(8)
C113 C114 C115 C116 -1.1(8)
C112 C111 C116 C115 1.3(7)
C117 C111 C116 C115 -178.8(5)
C114 C115 C116 C111 -0.5(8)
